data_4311215
loop_
_publ_author_name
'Akira Onoda'
'Yusuke Yamada'
'Yoshiki Nakayama'
'Kazuyuki Takahashi'
'Hiroshi Adachi'
'Taka-aki Okamura'
'Akira Nakamura'
'Hitoshi Yamamoto'
'Norikazu Ueyama'
'Drahomir Vyprachticky'
'Yoshi Okamoto'

_publ_section_title
;
 Stabilization of Calcium- and Terbium-Carboxylate Bonds by NH...O
 Hydrogen Bonds in a Mononuclear Complex: A Functional Model of the Active
 Site of Calcium-Binding Proteins
;
_journal_name_full 'Inorganic Chemistry'
_journal_page_first 4447
_journal_page_last 4455
_journal_paper_doi 10.1021/ic035075t
_journal_volume 43
_journal_year 2004
_chemical_formula_moiety 'C90 H140 N9 O20.50 Tb '
_chemical_formula_sum 'C90 H140 N9 O20.5 Tb'
_chemical_formula_weight 1835.03
_chemical_name_systematic
; 
(NMe4)[Tb{OCOC6H3(NHCO-t-Bu)3}4(thf)]-3.5(THF) 
;
_space_group_IT_number 14
_symmetry_cell_setting monoclinic
_symmetry_Int_Tables_number 14
_symmetry_space_group_name_Hall '-P 2yn'
_symmetry_space_group_name_H-M 'P 1 21/n 1'
_atom_sites_solution_hydrogens geom
_atom_sites_solution_primary direct
_atom_sites_solution_secondary difmap
_audit_creation_date 'Wed Jan 28 17:19:18 2004'
_audit_creation_method SHELXL-97
_cell_angle_alpha 90.00
_cell_angle_beta 100.1880(10)
_cell_angle_gamma 90.00
_cell_formula_units_Z 4
_cell_length_a 14.1181(4)
_cell_length_b 25.0087(7)
_cell_length_c 27.8505(7)
_cell_measurement_reflns_used 66536
_cell_measurement_temperature 200
_cell_measurement_theta_max 27.4
_cell_measurement_theta_min 3.0
_cell_volume 9678.3(5)
_computing_structure_refinement 'SHELXL-97 (Sheldrick, 1997)'
_computing_structure_solution 'SIR92 (Altomare et al., 1994)'
_diffrn_ambient_temperature 200
_diffrn_detector_area_resol_mean 10.00
_diffrn_measured_fraction_theta_full 0.989
_diffrn_measured_fraction_theta_max 0.989
_diffrn_measurement_device_type 'Rigaku RAXIS-RAPID Imaging Plate'
_diffrn_measurement_method \w
_diffrn_radiation_monochromator graphite
_diffrn_radiation_source 'fine-focus sealed tube'
_diffrn_radiation_type MoK\a
_diffrn_radiation_wavelength 0.71069
_diffrn_reflns_av_R_equivalents 0.1440
_diffrn_reflns_av_sigmaI/netI 0.2065
_diffrn_reflns_limit_h_max 18
_diffrn_reflns_limit_h_min -15
_diffrn_reflns_limit_k_max 32
_diffrn_reflns_limit_k_min -32
_diffrn_reflns_limit_l_max 35
_diffrn_reflns_limit_l_min -36
_diffrn_reflns_number 77771
_diffrn_reflns_theta_full 27.41
_diffrn_reflns_theta_max 27.41
_diffrn_reflns_theta_min 2.06
_exptl_absorpt_coefficient_mu 0.800
_exptl_absorpt_correction_T_max 0.961
_exptl_absorpt_correction_T_min 0.866
_exptl_absorpt_correction_type multi-scan
_exptl_absorpt_process_details '(Higashi, 1995)'
_exptl_crystal_colour colorless
_exptl_crystal_density_diffrn 1.259
_exptl_crystal_density_method 'not measured'
_exptl_crystal_description platelet
_exptl_crystal_F_000 3888
_exptl_crystal_size_max 0.390
_exptl_crystal_size_mid 0.150
_exptl_crystal_size_min 0.050
_refine_diff_density_max 0.916
_refine_diff_density_min -0.774
_refine_diff_density_rms 0.089
_refine_ls_extinction_method none
_refine_ls_goodness_of_fit_ref 1.000
_refine_ls_hydrogen_treatment mixed
_refine_ls_matrix_type full
_refine_ls_number_parameters 1029
_refine_ls_number_reflns 21784
_refine_ls_number_restraints 741
_refine_ls_restrained_S_all 1.007
_refine_ls_R_factor_all 0.1598
_refine_ls_R_factor_gt 0.0627
_refine_ls_shift/su_max 0.002
_refine_ls_shift/su_mean 0.000
_refine_ls_structure_factor_coef Fsqd
_refine_ls_weighting_details 'calc w=1/[\s^2^(Fo^2^)+(0.0290P)^2^+0.0000P] where P=(Fo^2^+2Fc^2^)/3'
_refine_ls_weighting_scheme calc
_refine_ls_wR_factor_gt 0.0984
_refine_ls_wR_factor_ref 0.1105
_reflns_number_gt 10274
_reflns_number_total 21784
_reflns_threshold_expression I>2\s(I)
_cod_data_source_file ic035075tsi20040225_084922_3.cif
_cod_data_source_block 6
_cod_original_formula_sum 'C90 H140 N9 O20.50 Tb'
_cod_database_code 4311215

loop_
_symmetry_equiv_pos_as_xyz
'x, y, z'
'-x+1/2, y+1/2, -z+1/2'
'-x, -y, -z'
'x-1/2, -y-1/2, z-1/2'

loop_
_atom_site_label
_atom_site_type_symbol
_atom_site_fract_x
_atom_site_fract_y
_atom_site_fract_z
_atom_site_U_iso_or_equiv
_atom_site_adp_type
_atom_site_occupancy
_atom_site_symmetry_multiplicity
_atom_site_calc_flag
_atom_site_refinement_flags
_atom_site_disorder_assembly
_atom_site_disorder_group
Tb1 Tb 0.333333(18) 0.313761(10) 0.446492(8) 0.02959(7) Uani 1 1 d . . .
O1 O 0.1802(3) 0.57521(19) 0.37011(18) 0.0942(17) Uani 1 1 d U . .
O2 O 0.0740(3) 0.09682(18) 0.32198(17) 0.0820(15) Uani 1 1 d U . .
O3 O 0.3446(4) 0.39884(16) 0.69771(13) 0.0829(16) Uani 1 1 d U . .
O4 O -0.1284(3) 0.2771(2) 0.51638(15) 0.0838(15) Uani 1 1 d U . .
O5 O 0.5569(4) 0.41019(18) 0.25264(16) 0.0909(16) Uani 1 1 d U . .
O6 O 0.6394(3) 0.08960(18) 0.40653(18) 0.0910(17) Uani 1 1 d U . .
O7 O 0.3274(4) 0.09491(16) 0.60676(14) 0.0757(15) Uani 1 1 d U . .
O8 O -0.0721(3) 0.3872(2) 0.25959(15) 0.0899(16) Uani 1 1 d U . .
O11 O 0.3408(2) 0.41015(13) 0.43134(11) 0.0420(9) Uani 1 1 d U . .
O12 O 0.3842(2) 0.35521(13) 0.37829(11) 0.0372(9) Uani 1 1 d U . .
O21 O 0.2728(3) 0.23652(14) 0.40136(13) 0.0513(11) Uani 1 1 d U . .
O22 O 0.4286(2) 0.24079(13) 0.41732(12) 0.0402(9) Uani 1 1 d U . .
O31 O 0.3342(3) 0.33360(14) 0.53323(11) 0.0396(10) Uani 1 1 d U . .
O32 O 0.3596(3) 0.25155(14) 0.51291(11) 0.0451(10) Uani 1 1 d U . .
O41 O 0.1697(2) 0.31175(17) 0.46077(11) 0.0521(10) Uani 1 1 d U . .
O42 O 0.1854(3) 0.34200(15) 0.39041(12) 0.0518(11) Uani 1 1 d U . .
O201 O 0.4984(2) 0.34002(15) 0.48149(12) 0.0483(10) Uani 1 1 d DU . .
O301 O 0.1263(6) 0.4257(3) 0.7569(3) 0.180(3) Uiso 1 1 d DU . .
O401 O 0.1060(9) 0.1971(5) 0.1739(6) 0.369(7) Uiso 1 1 d DU . .
O501 O 0.3481(13) 0.4547(8) 0.1487(6) 0.486(10) Uiso 1 1 d DU . .
O601 O 0.078(2) 0.0096(16) 0.4931(15) 0.53(2) Uiso 0.50 1 d PDU . .
N1 N 0.2698(3) 0.50308(18) 0.39736(15) 0.0466(12) Uani 1 1 d . . .
H1 H 0.2801 0.4804 0.4219 0.056 Uiso 1 1 calc R . .
N2 N 0.1840(3) 0.16081(18) 0.35122(15) 0.0516(13) Uani 1 1 d . . .
H2 H 0.1874 0.1945 0.3604 0.062 Uiso 1 1 calc R . .
N3 N 0.3366(3) 0.35826(18) 0.62380(14) 0.0446(12) Uani 1 1 d . . .
H3 H 0.3350 0.3662 0.5929 0.053 Uiso 1 1 calc R . .
N4 N 0.0045(3) 0.30381(19) 0.48674(15) 0.0492(13) Uani 1 1 d . . .
H4 H 0.0677 0.3043 0.4943 0.059 Uiso 1 1 calc R . .
N5 N 0.4617(3) 0.39216(18) 0.30792(15) 0.0457(12) Uani 1 1 d . . .
H5 H 0.4456 0.3660 0.3260 0.055 Uiso 1 1 calc R . .
N6 N 0.5312(3) 0.15791(18) 0.40225(15) 0.0487(12) Uani 1 1 d . . .
H6 H 0.5273 0.1919 0.4097 0.058 Uiso 1 1 calc R . .
N7 N 0.3604(3) 0.17369(16) 0.57296(15) 0.0438(12) Uani 1 1 d . . .
H7 H 0.3746 0.1869 0.5458 0.053 Uiso 1 1 calc R . .
N8 N 0.0386(3) 0.37291(18) 0.32823(16) 0.0498(13) Uani 1 1 d . . .
H8 H 0.1011 0.3713 0.3387 0.060 Uiso 1 1 calc R . .
N9 N 0.6899(3) 0.48227(18) 0.17639(15) 0.0467(12) Uani 1 1 d . . .
C1 C 0.3654(4) 0.4023(2) 0.38941(19) 0.0365(14) Uani 1 1 d U . .
C2 C 0.3531(4) 0.2152(2) 0.39934(17) 0.0358(14) Uani 1 1 d U . .
C3 C 0.3482(4) 0.2847(3) 0.54525(18) 0.0380(14) Uani 1 1 d U . .
C4 C 0.1308(4) 0.3307(2) 0.42017(19) 0.0383(14) Uani 1 1 d U . .
C11 C 0.3731(4) 0.4482(2) 0.35631(17) 0.0359(13) Uani 1 1 d U . .
C12 C 0.3300(4) 0.4981(2) 0.3627(2) 0.0450(15) Uani 1 1 d U . .
C13 C 0.3409(4) 0.5406(2) 0.3327(2) 0.0597(18) Uani 1 1 d U . .
H13 H 0.3136 0.5744 0.3377 0.072 Uiso 1 1 calc R . .
C14 C 0.3918(5) 0.5332(3) 0.2955(3) 0.074(2) Uani 1 1 d U . .
H14 H 0.3997 0.5628 0.2752 0.089 Uiso 1 1 calc R . .
C15 C 0.4313(4) 0.4855(3) 0.2863(2) 0.0642(19) Uani 1 1 d U . .
H15 H 0.4643 0.4819 0.2595 0.077 Uiso 1 1 calc R . .
C16 C 0.4227(4) 0.4419(2) 0.31645(19) 0.0428(14) Uani 1 1 d U . .
C17 C 0.1973(5) 0.5389(3) 0.3976(2) 0.0577(17) Uani 1 1 d U . .
C18 C 0.1278(5) 0.5242(3) 0.4333(2) 0.071(2) Uani 1 1 d DU . .
C21 C 0.3579(4) 0.1619(2) 0.37610(18) 0.0392(14) Uani 1 1 d U . .
C22 C 0.4458(5) 0.1349(2) 0.3784(2) 0.0537(16) Uani 1 1 d U . .
C23 C 0.4485(5) 0.0840(3) 0.3576(3) 0.096(3) Uani 1 1 d U . .
H23 H 0.5077 0.0654 0.3594 0.115 Uiso 1 1 calc R . .
C24 C 0.3634(6) 0.0615(3) 0.3344(3) 0.114(3) Uani 1 1 d U . .
H24 H 0.3654 0.0270 0.3203 0.136 Uiso 1 1 calc R . .
C25 C 0.2768(5) 0.0863(3) 0.3309(3) 0.087(2) Uani 1 1 d U . .
H25 H 0.2203 0.0701 0.3134 0.104 Uiso 1 1 calc R . .
C26 C 0.2720(4) 0.1354(2) 0.35317(19) 0.0510(16) Uani 1 1 d U . .
C27 C 0.0928(4) 0.1412(2) 0.33713(19) 0.0481(15) Uani 1 1 d U . .
C28 C 0.0134(4) 0.1819(2) 0.34260(17) 0.0450(14) Uani 1 1 d U . .
C31 C 0.3490(4) 0.2662(2) 0.59714(17) 0.0335(14) Uani 1 1 d U . .
C32 C 0.3534(4) 0.2111(2) 0.60911(18) 0.0401(14) Uani 1 1 d U . .
C33 C 0.3513(4) 0.1956(2) 0.65642(18) 0.0473(15) Uani 1 1 d U . .
H33 H 0.3527 0.1587 0.6645 0.057 Uiso 1 1 calc R . .
C34 C 0.3471(4) 0.2328(3) 0.69150(19) 0.0557(18) Uani 1 1 d U . .
H34 H 0.3470 0.2211 0.7240 0.067 Uiso 1 1 calc R . .
C35 C 0.3430(4) 0.2861(2) 0.68187(17) 0.0470(15) Uani 1 1 d U . .
H35 H 0.3394 0.3110 0.7072 0.056 Uiso 1 1 calc R . .
C36 C 0.3441(4) 0.3038(2) 0.63499(17) 0.0411(15) Uani 1 1 d U . .
C37 C 0.3315(4) 0.4008(2) 0.6536(2) 0.0515(16) Uani 1 1 d U . .
C38 C 0.3037(5) 0.4538(2) 0.6261(2) 0.0579(17) Uani 1 1 d U . .
C41 C 0.0244(4) 0.3402(2) 0.40889(18) 0.0363(13) Uani 1 1 d U . .
C42 C -0.0352(4) 0.3292(2) 0.44268(19) 0.0403(14) Uani 1 1 d U . .
C43 C -0.1324(4) 0.3414(2) 0.4329(2) 0.0561(17) Uani 1 1 d U . .
H43 H -0.1716 0.3344 0.4566 0.067 Uiso 1 1 calc R . .
C44 C -0.1723(5) 0.3637(3) 0.3888(3) 0.0656(19) Uani 1 1 d U . .
H44 H -0.2389 0.3723 0.3824 0.079 Uiso 1 1 calc R . .
C45 C -0.1173(4) 0.3736(2) 0.3538(2) 0.0600(18) Uani 1 1 d U . .
H45 H -0.1461 0.3877 0.3230 0.072 Uiso 1 1 calc R . .
C46 C -0.0176(4) 0.3628(2) 0.3637(2) 0.0469(15) Uani 1 1 d U . .
C47 C -0.0421(5) 0.2785(3) 0.5195(2) 0.0577(18) Uani 1 1 d U . .
C48 C 0.0278(5) 0.2501(3) 0.5609(2) 0.072(2) Uani 1 1 d U . .
C51 C 0.5195(5) 0.3776(3) 0.2767(2) 0.0566(17) Uani 1 1 d U . .
C52 C 0.5367(4) 0.3191(3) 0.27211(17) 0.0525(15) Uani 1 1 d DU . .
C61 C 0.6198(4) 0.1353(3) 0.4157(2) 0.0534(16) Uani 1 1 d U . .
C62 C 0.6957(4) 0.1731(2) 0.4433(2) 0.0505(16) Uani 1 1 d U . .
C71 C 0.3486(4) 0.1201(2) 0.5732(2) 0.0504(16) Uani 1 1 d U . .
C72 C 0.3650(5) 0.0914(3) 0.5259(2) 0.066(2) Uani 1 1 d U . .
C81 C 0.0119(5) 0.3850(2) 0.2794(2) 0.0566(17) Uani 1 1 d U . .
C82 C 0.0948(5) 0.3948(3) 0.2527(2) 0.0590(18) Uani 1 1 d U . .
C91 C 0.7640(4) 0.4551(2) 0.21203(19) 0.0593(17) Uani 1 1 d U . .
H91A H 0.7328 0.4327 0.2336 0.071 Uiso 1 1 calc R . .
H91B H 0.8046 0.4818 0.2315 0.071 Uiso 1 1 calc R . .
H91C H 0.8038 0.4326 0.1947 0.071 Uiso 1 1 calc R . .
C92 C 0.6303(4) 0.5166(2) 0.2033(2) 0.0628(18) Uani 1 1 d U . .
H92A H 0.5995 0.4943 0.2250 0.075 Uiso 1 1 calc R . .
H92B H 0.5808 0.5349 0.1799 0.075 Uiso 1 1 calc R . .
H92C H 0.6716 0.5432 0.2226 0.075 Uiso 1 1 calc R . .
C93 C 0.6287(4) 0.4409(2) 0.1471(2) 0.0638(18) Uani 1 1 d U . .
H93A H 0.5981 0.4186 0.1689 0.077 Uiso 1 1 calc R . .
H93B H 0.6688 0.4185 0.1299 0.077 Uiso 1 1 calc R . .
H93C H 0.5790 0.4586 0.1234 0.077 Uiso 1 1 calc R . .
C94 C 0.7352(4) 0.5163(2) 0.1430(2) 0.0624(18) Uani 1 1 d U . .
H94A H 0.7778 0.4944 0.1269 0.075 Uiso 1 1 calc R . .
H94B H 0.7727 0.5447 0.1618 0.075 Uiso 1 1 calc R . .
H94C H 0.6850 0.5323 0.1184 0.075 Uiso 1 1 calc R . .
C101 C 0.1549(8) 0.4795(4) 0.4686(4) 0.072(4) Uiso 0.623(15) 1 d PDU . .
H101 H 0.1257 0.4462 0.4546 0.086 Uiso 0.623(15) 1 calc PR . .
H102 H 0.1317 0.4873 0.4990 0.086 Uiso 0.623(15) 1 calc PR . .
H103 H 0.2251 0.4757 0.4755 0.086 Uiso 0.623(15) 1 calc PR . .
C125 C 0.1930(14) 0.5213(12) 0.4829(5) 0.125(10) Uiso 0.377(15) 1 d PDU . .
H173 H 0.2174 0.5571 0.4926 0.150 Uiso 0.377(15) 1 calc PR . .
H174 H 0.2473 0.4974 0.4810 0.150 Uiso 0.377(15) 1 calc PR . .
H175 H 0.1566 0.5075 0.5071 0.150 Uiso 0.377(15) 1 calc PR . .
C102 C 0.0847(5) 0.5763(3) 0.4472(3) 0.121(3) Uani 1 1 d DU . .
H104 H 0.0616 0.5972 0.4177 0.145 Uiso 1 1 calc R . .
H105 H 0.1338 0.5968 0.4689 0.145 Uiso 1 1 calc R . .
H106 H 0.0308 0.5686 0.4639 0.145 Uiso 1 1 calc R . .
C103 C 0.0430(6) 0.4948(4) 0.4033(3) 0.142(4) Uani 1 1 d DU . .
H107 H 0.0135 0.5173 0.3759 0.170 Uiso 1 1 calc R . .
H108 H -0.0047 0.4866 0.4239 0.170 Uiso 1 1 calc R . .
H109 H 0.0657 0.4614 0.3907 0.170 Uiso 1 1 calc R . .
C104 C 0.0263(4) 0.2333(2) 0.31390(19) 0.0583(18) Uani 1 1 d U . .
H110 H -0.0249 0.2587 0.3174 0.070 Uiso 1 1 calc R . .
H111 H 0.0228 0.2245 0.2793 0.070 Uiso 1 1 calc R . .
H112 H 0.0890 0.2492 0.3267 0.070 Uiso 1 1 calc R . .
C105 C 0.0184(4) 0.1951(2) 0.39651(17) 0.0561(17) Uani 1 1 d U . .
H113 H -0.0323 0.2208 0.4000 0.067 Uiso 1 1 calc R . .
H114 H 0.0814 0.2107 0.4096 0.067 Uiso 1 1 calc R . .
H115 H 0.0093 0.1624 0.4145 0.067 Uiso 1 1 calc R . .
C106 C -0.0850(4) 0.1572(2) 0.3229(2) 0.0617(18) Uani 1 1 d U . .
H116 H -0.1357 0.1830 0.3262 0.074 Uiso 1 1 calc R . .
H117 H -0.0936 0.1248 0.3415 0.074 Uiso 1 1 calc R . .
H118 H -0.0888 0.1480 0.2884 0.074 Uiso 1 1 calc R . .
C107 C 0.2039(5) 0.4470(3) 0.5949(2) 0.094(3) Uani 1 1 d U . .
H119 H 0.1852 0.4802 0.5771 0.113 Uiso 1 1 calc R . .
H120 H 0.1572 0.4387 0.6160 0.113 Uiso 1 1 calc R . .
H121 H 0.2054 0.4178 0.5716 0.113 Uiso 1 1 calc R . .
C108 C 0.3026(5) 0.4980(2) 0.6627(2) 0.095(3) Uani 1 1 d U . .
H122 H 0.2848 0.5317 0.6455 0.114 Uiso 1 1 calc R . .
H123 H 0.3666 0.5015 0.6828 0.114 Uiso 1 1 calc R . .
H124 H 0.2555 0.4896 0.6836 0.114 Uiso 1 1 calc R . .
C109 C 0.3757(5) 0.4672(2) 0.5936(2) 0.077(2) Uani 1 1 d U . .
H125 H 0.3570 0.5007 0.5763 0.093 Uiso 1 1 calc R . .
H126 H 0.3769 0.4383 0.5700 0.093 Uiso 1 1 calc R . .
H127 H 0.4397 0.4712 0.6136 0.093 Uiso 1 1 calc R . .
C110 C 0.0924(5) 0.2924(3) 0.5900(2) 0.105(3) Uani 1 1 d U . .
H128 H 0.1331 0.3090 0.5691 0.126 Uiso 1 1 calc R . .
H129 H 0.1332 0.2754 0.6180 0.126 Uiso 1 1 calc R . .
H130 H 0.0524 0.3198 0.6017 0.126 Uiso 1 1 calc R . .
C111 C -0.0327(6) 0.2226(4) 0.5937(3) 0.178(5) Uani 1 1 d U . .
H131 H -0.0711 0.2494 0.6074 0.214 Uiso 1 1 calc R . .
H132 H 0.0098 0.2042 0.6203 0.214 Uiso 1 1 calc R . .
H133 H -0.0755 0.1965 0.5746 0.214 Uiso 1 1 calc R . .
C112 C 0.0897(5) 0.2102(3) 0.5411(2) 0.092(2) Uani 1 1 d U . .
H134 H 0.1280 0.2284 0.5199 0.110 Uiso 1 1 calc R . .
H135 H 0.0489 0.1831 0.5223 0.110 Uiso 1 1 calc R . .
H136 H 0.1327 0.1930 0.5681 0.110 Uiso 1 1 calc R . .
C113 C 0.6431(7) 0.3075(8) 0.2891(10) 0.123(8) Uani 0.452(17) 1 d PDU . .
H137 H 0.6550 0.2692 0.2859 0.148 Uiso 0.452(17) 1 calc PR . .
H138 H 0.6619 0.3182 0.3233 0.148 Uiso 0.452(17) 1 calc PR . .
H139 H 0.6810 0.3278 0.2691 0.148 Uiso 0.452(17) 1 calc PR . .
C114 C 0.4800(15) 0.2823(6) 0.3001(7) 0.086(7) Uani 0.452(17) 1 d PDU . .
H140 H 0.4964 0.2450 0.2945 0.103 Uiso 0.452(17) 1 calc PR . .
H141 H 0.4109 0.2879 0.2888 0.103 Uiso 0.452(17) 1 calc PR . .
H142 H 0.4961 0.2904 0.3350 0.103 Uiso 0.452(17) 1 calc PR . .
C115 C 0.510(2) 0.3037(7) 0.2187(3) 0.114(10) Uani 0.452(17) 1 d PDU . .
H143 H 0.5218 0.2654 0.2151 0.137 Uiso 0.452(17) 1 calc PR . .
H144 H 0.5499 0.3242 0.1997 0.137 Uiso 0.452(17) 1 calc PR . .
H145 H 0.4422 0.3116 0.2070 0.137 Uiso 0.452(17) 1 calc PR . .
C116 C 0.6670(5) 0.1932(3) 0.4895(2) 0.108(3) Uani 1 1 d U . .
H146 H 0.6563 0.1628 0.5101 0.129 Uiso 1 1 calc R . .
H147 H 0.6076 0.2141 0.4815 0.129 Uiso 1 1 calc R . .
H148 H 0.7183 0.2159 0.5071 0.129 Uiso 1 1 calc R . .
C117 C 0.7913(5) 0.1416(3) 0.4573(3) 0.115(3) Uani 1 1 d U . .
H149 H 0.7816 0.1114 0.4783 0.138 Uiso 1 1 calc R . .
H150 H 0.8411 0.1653 0.4747 0.138 Uiso 1 1 calc R . .
H151 H 0.8116 0.1282 0.4276 0.138 Uiso 1 1 calc R . .
C118 C 0.7140(5) 0.2184(3) 0.4121(2) 0.100(3) Uani 1 1 d U . .
H152 H 0.7329 0.2047 0.3822 0.120 Uiso 1 1 calc R . .
H153 H 0.7660 0.2407 0.4297 0.120 Uiso 1 1 calc R . .
H154 H 0.6554 0.2400 0.4037 0.120 Uiso 1 1 calc R . .
C119 C 0.3641(7) 0.0312(3) 0.5331(3) 0.122(3) Uani 1 1 d U . .
H155 H 0.3029 0.0205 0.5422 0.147 Uiso 1 1 calc R . .
H156 H 0.4174 0.0210 0.5590 0.147 Uiso 1 1 calc R . .
H157 H 0.3715 0.0134 0.5026 0.147 Uiso 1 1 calc R . .
C120 C 0.4603(5) 0.1100(3) 0.5119(2) 0.098(3) Uani 1 1 d U . .
H158 H 0.4701 0.0916 0.4821 0.118 Uiso 1 1 calc R . .
H159 H 0.5136 0.1015 0.5385 0.118 Uiso 1 1 calc R . .
H160 H 0.4581 0.1487 0.5063 0.118 Uiso 1 1 calc R . .
C121 C 0.2830(6) 0.1065(3) 0.4849(2) 0.097(3) Uani 1 1 d U . .
H161 H 0.2217 0.0951 0.4934 0.117 Uiso 1 1 calc R . .
H162 H 0.2922 0.0888 0.4547 0.117 Uiso 1 1 calc R . .
H163 H 0.2824 0.1453 0.4802 0.117 Uiso 1 1 calc R . .
C122 C 0.1506(5) 0.4433(3) 0.2737(2) 0.102(3) Uani 1 1 d U . .
H164 H 0.1076 0.4744 0.2709 0.123 Uiso 1 1 calc R . .
H165 H 0.2031 0.4501 0.2558 0.123 Uiso 1 1 calc R . .
H166 H 0.1772 0.4369 0.3082 0.123 Uiso 1 1 calc R . .
C123 C 0.0553(5) 0.4065(4) 0.1999(2) 0.133(4) Uani 1 1 d U . .
H167 H 0.0118 0.4373 0.1977 0.160 Uiso 1 1 calc R . .
H168 H 0.0199 0.3753 0.1849 0.160 Uiso 1 1 calc R . .
H169 H 0.1085 0.4146 0.1827 0.160 Uiso 1 1 calc R . .
C124 C 0.1616(6) 0.3481(3) 0.2573(3) 0.131(4) Uani 1 1 d U . .
H170 H 0.2144 0.3555 0.2397 0.157 Uiso 1 1 calc R . .
H171 H 0.1265 0.3162 0.2435 0.157 Uiso 1 1 calc R . .
H172 H 0.1877 0.3418 0.2919 0.157 Uiso 1 1 calc R . .
C126 C 0.5558(17) 0.2900(6) 0.3201(4) 0.103(8) Uani 0.548(17) 1 d PDU . .
H176 H 0.5674 0.2521 0.3144 0.123 Uiso 0.548(17) 1 calc PR . .
H177 H 0.4999 0.2935 0.3363 0.123 Uiso 0.548(17) 1 calc PR . .
H178 H 0.6125 0.3054 0.3409 0.123 Uiso 0.548(17) 1 calc PR . .
C127 C 0.6222(11) 0.3102(6) 0.2463(7) 0.095(6) Uani 0.548(17) 1 d PDU . .
H179 H 0.6332 0.2717 0.2434 0.114 Uiso 0.548(17) 1 calc PR . .
H180 H 0.6797 0.3269 0.2653 0.114 Uiso 0.548(17) 1 calc PR . .
H181 H 0.6085 0.3263 0.2137 0.114 Uiso 0.548(17) 1 calc PR . .
C128 C 0.4473(9) 0.2963(6) 0.2407(7) 0.110(7) Uani 0.548(17) 1 d PDU . .
H182 H 0.4560 0.2578 0.2363 0.131 Uiso 0.548(17) 1 calc PR . .
H183 H 0.4365 0.3140 0.2088 0.131 Uiso 0.548(17) 1 calc PR . .
H184 H 0.3917 0.3022 0.2566 0.131 Uiso 0.548(17) 1 calc PR . .
C201 C 0.5836(14) 0.3317(7) 0.4643(7) 0.213(11) Uiso 0.627(8) 1 d PDU . .
H201 H 0.5736 0.3104 0.4339 0.256 Uiso 0.627(8) 1 calc PR . .
H202 H 0.6330 0.3143 0.4891 0.256 Uiso 0.627(8) 1 calc PR . .
C202 C 0.6092(12) 0.3912(6) 0.4553(5) 0.154(6) Uiso 0.627(8) 1 d PDU . .
H203 H 0.6761 0.3951 0.4495 0.185 Uiso 0.627(8) 1 calc PR . .
H204 H 0.5641 0.4072 0.4278 0.185 Uiso 0.627(8) 1 calc PR . .
C203 C 0.5964(10) 0.4152(5) 0.5048(5) 0.152(7) Uiso 0.627(8) 1 d PDU . .
H205 H 0.6556 0.4107 0.5295 0.182 Uiso 0.627(8) 1 calc PR . .
H206 H 0.5800 0.4537 0.5016 0.182 Uiso 0.627(8) 1 calc PR . .
C204 C 0.5156(7) 0.3837(4) 0.5179(3) 0.074(4) Uiso 0.627(8) 1 d PDU . .
H207 H 0.5331 0.3690 0.5513 0.089 Uiso 0.627(8) 1 calc PR . .
H208 H 0.4575 0.4063 0.5162 0.089 Uiso 0.627(8) 1 calc PR . .
C205 C 0.5749(13) 0.3443(8) 0.4562(5) 0.063(6) Uiso 0.373(8) 1 d PDU . .
H209 H 0.5540 0.3626 0.4245 0.075 Uiso 0.373(8) 1 calc PR . .
H210 H 0.5996 0.3084 0.4498 0.075 Uiso 0.373(8) 1 calc PR . .
C206 C 0.6557(17) 0.3782(10) 0.4899(8) 0.136(9) Uiso 0.373(8) 1 d PDU . .
H211 H 0.7182 0.3762 0.4786 0.163 Uiso 0.373(8) 1 calc PR . .
H212 H 0.6366 0.4161 0.4921 0.163 Uiso 0.373(8) 1 calc PR . .
C207 C 0.6583(18) 0.3494(12) 0.5369(8) 0.185(14) Uiso 0.373(8) 1 d PDU . .
H213 H 0.6723 0.3748 0.5646 0.222 Uiso 0.373(8) 1 calc PR . .
H214 H 0.7092 0.3217 0.5411 0.222 Uiso 0.373(8) 1 calc PR . .
C208 C 0.5618(18) 0.3239(12) 0.5359(7) 0.177(11) Uiso 0.373(8) 1 d PDU . .
H215 H 0.5307 0.3381 0.5625 0.212 Uiso 0.373(8) 1 calc PR . .
H216 H 0.5680 0.2846 0.5395 0.212 Uiso 0.373(8) 1 calc PR . .
C301 C 0.1433(8) 0.3695(5) 0.7612(4) 0.202(5) Uiso 1 1 d DU . .
H301 H 0.1255 0.3548 0.7914 0.243 Uiso 1 1 calc R . .
H302 H 0.2111 0.3604 0.7600 0.243 Uiso 1 1 calc R . .
C302 C 0.0779(10) 0.3511(5) 0.7176(5) 0.248(6) Uiso 1 1 d DU . .
H303 H 0.1022 0.3605 0.6874 0.297 Uiso 1 1 calc R . .
H304 H 0.0670 0.3121 0.7184 0.297 Uiso 1 1 calc R . .
C303 C -0.0070(8) 0.3804(6) 0.7216(5) 0.264(7) Uiso 1 1 d DU . .
H305 H -0.0359 0.3683 0.7496 0.317 Uiso 1 1 calc R . .
H306 H -0.0556 0.3786 0.6913 0.317 Uiso 1 1 calc R . .
C304 C 0.0371(9) 0.4349(4) 0.7297(4) 0.202(5) Uiso 1 1 d DU . .
H307 H 0.0422 0.4521 0.6983 0.243 Uiso 1 1 calc R . .
H308 H -0.0017 0.4580 0.7476 0.243 Uiso 1 1 calc R . .
C401 C 0.1155(11) 0.1979(8) 0.1230(6) 0.357(10) Uiso 1 1 d DU . .
H401 H 0.0548 0.2081 0.1014 0.429 Uiso 1 1 calc R . .
H402 H 0.1391 0.1634 0.1122 0.429 Uiso 1 1 calc R . .
C402 C 0.1885(14) 0.2402(7) 0.1270(6) 0.359(10) Uiso 1 1 d DU . .
H403 H 0.1635 0.2749 0.1363 0.431 Uiso 1 1 calc R . .
H404 H 0.2144 0.2444 0.0964 0.431 Uiso 1 1 calc R . .
C403 C 0.2619(8) 0.2172(7) 0.1672(6) 0.298(8) Uiso 1 1 d DU . .
H405 H 0.2986 0.1883 0.1546 0.358 Uiso 1 1 calc R . .
H406 H 0.3076 0.2452 0.1818 0.358 Uiso 1 1 calc R . .
C404 C 0.2073(13) 0.1959(7) 0.2041(4) 0.329(9) Uiso 1 1 d DU . .
H407 H 0.2131 0.2193 0.2331 0.395 Uiso 1 1 calc R . .
H408 H 0.2276 0.1591 0.2143 0.395 Uiso 1 1 calc R . .
C501 C 0.3185(14) 0.4002(7) 0.1503(6) 0.362(10) Uiso 1 1 d DU . .
H501 H 0.2924 0.3927 0.1804 0.435 Uiso 1 1 calc R . .
H502 H 0.3727 0.3755 0.1487 0.435 Uiso 1 1 calc R . .
C502 C 0.2451(13) 0.3954(7) 0.1077(7) 0.371(10) Uiso 1 1 d DU . .
H503 H 0.1822 0.3852 0.1160 0.445 Uiso 1 1 calc R . .
H504 H 0.2631 0.3696 0.0839 0.445 Uiso 1 1 calc R . .
C503 C 0.2450(11) 0.4547(7) 0.0887(6) 0.335(9) Uiso 1 1 d DU . .
H505 H 0.2179 0.4806 0.1095 0.402 Uiso 1 1 calc R . .
H506 H 0.2142 0.4588 0.0541 0.402 Uiso 1 1 calc R . .
C504 C 0.3643(10) 0.4554(6) 0.0972(6) 0.308(8) Uiso 1 1 d DU . .
H507 H 0.3945 0.4228 0.0865 0.370 Uiso 1 1 calc R . .
H508 H 0.3933 0.4886 0.0869 0.370 Uiso 1 1 calc R . .
C601 C -0.0244(19) 0.0069(11) 0.4634(6) 0.387(13) Uiso 1 1 d DU . .
H601 H -0.0706 0.0309 0.4756 0.464 Uiso 1 1 calc R . .
H602 H -0.0271 0.0117 0.4279 0.464 Uiso 1 1 calc R . .
C602 C -0.032(2) -0.0508(10) 0.4784(10) 0.218(11) Uiso 0.50 1 d PDU . .
H603 H -0.0979 -0.0649 0.4677 0.262 Uiso 0.50 1 calc PR . .
H604 H 0.0143 -0.0737 0.4650 0.262 Uiso 0.50 1 calc PR . .
C603 C -0.007(2) -0.0472(11) 0.5330(10) 0.245(15) Uiso 0.50 1 d PDU . .
H605 H -0.0649 -0.0499 0.5484 0.295 Uiso 0.50 1 calc PR . .
H606 H 0.0402 -0.0749 0.5468 0.295 Uiso 0.50 1 calc PR . .

loop_
_atom_site_aniso_label
_atom_site_aniso_U_11
_atom_site_aniso_U_22
_atom_site_aniso_U_33
_atom_site_aniso_U_23
_atom_site_aniso_U_13
_atom_site_aniso_U_12
Tb1 0.03312(13) 0.02841(13) 0.02816(12) -0.00087(16) 0.00793(9) -0.00222(17)
O1 0.087(4) 0.080(4) 0.127(4) 0.051(3) 0.051(3) 0.039(3)
O2 0.059(3) 0.054(3) 0.129(4) -0.040(3) 0.005(3) -0.012(2)
O3 0.163(5) 0.054(3) 0.029(2) -0.011(2) 0.010(3) 0.008(3)
O4 0.045(3) 0.129(4) 0.080(3) 0.010(3) 0.019(3) -0.024(3)
O5 0.136(5) 0.060(3) 0.103(4) 0.005(3) 0.092(3) -0.002(3)
O6 0.059(3) 0.054(3) 0.159(5) -0.033(3) 0.017(3) 0.017(3)
O7 0.135(4) 0.046(3) 0.059(3) 0.001(2) 0.052(3) -0.024(3)
O8 0.055(3) 0.141(5) 0.066(3) 0.017(3) -0.011(3) 0.008(3)
O11 0.054(2) 0.038(2) 0.036(2) 0.0025(17) 0.0133(19) 0.006(2)
O12 0.053(2) 0.024(2) 0.038(2) 0.0022(17) 0.0167(18) 0.0000(19)
O21 0.040(2) 0.040(3) 0.073(3) -0.029(2) 0.007(2) -0.001(2)
O22 0.038(2) 0.033(2) 0.054(2) -0.0098(18) 0.0194(19) -0.0033(19)
O31 0.060(3) 0.030(2) 0.029(2) 0.0040(17) 0.0063(18) 0.0003(19)
O32 0.077(3) 0.033(2) 0.0271(19) -0.0014(17) 0.0142(19) 0.005(2)
O41 0.035(2) 0.083(3) 0.0383(19) 0.010(2) 0.0054(16) 0.012(2)
O42 0.040(2) 0.071(3) 0.045(2) 0.021(2) 0.0089(19) 0.003(2)
O201 0.041(2) 0.062(3) 0.043(2) -0.0076(19) 0.0120(19) -0.010(2)
N1 0.058(3) 0.042(3) 0.043(3) 0.011(2) 0.015(2) 0.014(3)
N2 0.046(3) 0.040(3) 0.067(3) -0.028(3) 0.006(3) -0.006(3)
N3 0.071(3) 0.039(3) 0.023(2) -0.001(2) 0.004(2) 0.003(3)
N4 0.035(3) 0.069(4) 0.044(3) -0.011(3) 0.008(2) -0.003(3)
N5 0.059(3) 0.038(3) 0.048(3) 0.010(2) 0.032(2) 0.000(3)
N6 0.041(3) 0.040(3) 0.067(3) -0.015(3) 0.016(3) 0.002(3)
N7 0.068(3) 0.029(3) 0.040(3) 0.005(2) 0.023(2) 0.001(2)
N8 0.038(3) 0.053(3) 0.056(3) 0.014(3) 0.000(3) -0.003(3)
N9 0.053(3) 0.041(3) 0.052(3) 0.002(2) 0.025(3) 0.001(3)
C1 0.033(3) 0.036(4) 0.040(3) -0.002(3) 0.008(3) -0.005(3)
C2 0.049(4) 0.032(3) 0.029(3) -0.002(3) 0.018(3) -0.012(3)
C3 0.035(3) 0.050(4) 0.030(3) 0.001(3) 0.008(3) -0.005(3)
C4 0.047(4) 0.028(3) 0.039(3) -0.001(2) 0.004(3) 0.001(3)
C11 0.043(3) 0.025(3) 0.040(3) 0.007(3) 0.008(3) -0.006(3)
C12 0.045(4) 0.035(4) 0.055(4) 0.006(3) 0.010(3) -0.006(3)
C13 0.061(4) 0.035(4) 0.090(5) 0.022(4) 0.031(4) 0.010(3)
C14 0.075(5) 0.048(5) 0.106(6) 0.040(4) 0.032(4) 0.008(4)
C15 0.074(5) 0.058(5) 0.069(4) 0.025(4) 0.036(4) 0.008(4)
C16 0.042(4) 0.040(4) 0.048(4) 0.011(3) 0.011(3) -0.003(3)
C17 0.061(5) 0.048(4) 0.063(4) 0.007(3) 0.008(4) 0.010(4)
C18 0.068(5) 0.092(6) 0.056(4) -0.006(4) 0.019(4) 0.024(4)
C21 0.041(4) 0.039(4) 0.041(3) -0.018(3) 0.017(3) -0.006(3)
C22 0.062(4) 0.042(4) 0.064(4) -0.024(3) 0.028(3) -0.009(4)
C23 0.063(5) 0.068(5) 0.158(7) -0.068(5) 0.024(5) -0.001(4)
C24 0.082(6) 0.066(6) 0.186(9) -0.083(6) 0.008(6) 0.003(5)
C25 0.067(5) 0.070(6) 0.122(6) -0.060(5) 0.013(5) -0.006(4)
C26 0.054(4) 0.045(4) 0.054(4) -0.024(3) 0.009(3) 0.001(3)
C27 0.055(4) 0.041(4) 0.047(3) -0.014(3) 0.003(3) -0.013(3)
C28 0.044(3) 0.041(4) 0.049(3) -0.013(3) 0.005(3) -0.018(3)
C31 0.039(3) 0.038(4) 0.023(3) 0.001(3) 0.003(3) 0.004(3)
C32 0.048(4) 0.039(3) 0.032(3) -0.002(3) 0.003(3) -0.003(3)
C33 0.060(4) 0.043(4) 0.039(3) 0.006(3) 0.007(3) 0.006(3)
C34 0.073(5) 0.063(5) 0.029(3) 0.009(3) 0.003(3) -0.002(4)
C35 0.065(4) 0.051(4) 0.024(3) -0.003(3) 0.005(3) 0.003(3)
C36 0.047(3) 0.047(4) 0.028(3) 0.001(3) 0.004(2) 0.004(3)
C37 0.058(4) 0.043(4) 0.051(4) -0.008(3) 0.004(3) 0.004(3)
C38 0.077(5) 0.046(4) 0.049(4) -0.002(3) 0.008(4) 0.022(4)
C41 0.034(3) 0.030(3) 0.043(3) -0.005(3) 0.002(3) 0.001(3)
C42 0.035(3) 0.042(4) 0.045(3) -0.016(3) 0.010(3) 0.001(3)
C43 0.046(4) 0.056(4) 0.069(4) -0.009(3) 0.016(3) 0.007(3)
C44 0.044(4) 0.058(5) 0.095(5) -0.004(4) 0.012(4) 0.009(4)
C45 0.043(4) 0.055(4) 0.079(5) 0.015(4) 0.002(4) 0.010(3)
C46 0.039(4) 0.036(4) 0.065(4) -0.004(3) 0.006(3) -0.002(3)
C47 0.054(4) 0.076(5) 0.047(4) -0.011(3) 0.021(4) -0.020(4)
C48 0.056(4) 0.123(7) 0.039(4) -0.001(4) 0.012(3) -0.018(5)
C51 0.076(5) 0.050(5) 0.049(4) 0.001(3) 0.027(4) -0.006(4)
C52 0.068(4) 0.053(4) 0.040(3) -0.002(3) 0.020(3) -0.010(4)
C61 0.053(4) 0.048(4) 0.065(4) -0.002(3) 0.028(3) 0.006(4)
C62 0.043(4) 0.043(4) 0.070(4) -0.008(3) 0.022(3) 0.000(3)
C71 0.066(4) 0.042(4) 0.049(4) -0.004(3) 0.025(3) -0.001(3)
C72 0.107(6) 0.044(4) 0.057(4) -0.004(3) 0.043(4) -0.007(4)
C81 0.059(4) 0.052(4) 0.052(4) 0.012(3) -0.009(4) 0.003(4)
C82 0.063(4) 0.058(5) 0.051(4) 0.019(3) -0.005(3) -0.011(4)
C91 0.068(4) 0.051(4) 0.058(4) 0.012(3) 0.009(3) 0.019(4)
C92 0.075(5) 0.045(4) 0.079(4) 0.016(3) 0.043(4) 0.013(4)
C93 0.067(4) 0.066(5) 0.061(4) -0.003(4) 0.020(3) -0.019(4)
C94 0.073(5) 0.055(4) 0.068(4) 0.005(3) 0.037(4) -0.002(4)
C102 0.115(7) 0.094(7) 0.166(8) -0.063(6) 0.064(6) 0.000(6)
C103 0.138(8) 0.144(9) 0.158(9) -0.030(7) 0.067(7) -0.034(7)
C104 0.067(4) 0.048(4) 0.058(4) -0.007(3) 0.007(3) -0.006(3)
C105 0.075(4) 0.046(4) 0.049(3) -0.014(3) 0.014(3) -0.022(4)
C106 0.057(4) 0.054(4) 0.071(4) -0.016(3) 0.003(3) -0.012(3)
C107 0.098(6) 0.093(6) 0.082(5) 0.014(5) -0.009(5) 0.041(5)
C108 0.159(8) 0.052(5) 0.069(5) -0.018(4) 0.004(5) 0.040(5)
C109 0.119(6) 0.052(5) 0.062(4) 0.004(4) 0.016(4) 0.004(4)
C110 0.073(5) 0.158(9) 0.074(5) -0.048(5) -0.014(4) 0.020(5)
C111 0.091(7) 0.344(16) 0.097(6) 0.114(8) 0.013(5) -0.051(8)
C112 0.113(7) 0.080(6) 0.077(5) 0.030(4) 0.003(5) 0.011(5)
C113 0.135(17) 0.077(14) 0.16(2) 0.044(17) 0.034(16) 0.025(14)
C114 0.135(17) 0.051(10) 0.078(15) -0.004(10) 0.038(13) 0.011(13)
C115 0.23(3) 0.042(12) 0.065(11) 0.009(9) 0.006(14) -0.008(15)
C116 0.071(5) 0.155(8) 0.101(5) -0.055(6) 0.026(4) -0.038(6)
C117 0.075(5) 0.085(6) 0.178(8) -0.002(6) -0.001(6) 0.025(5)
C118 0.101(6) 0.095(6) 0.095(5) 0.017(5) -0.006(5) -0.053(5)
C119 0.234(11) 0.050(5) 0.111(6) -0.006(4) 0.108(7) 0.006(6)
C120 0.125(7) 0.085(6) 0.104(6) -0.006(5) 0.076(5) 0.010(5)
C121 0.154(8) 0.088(6) 0.056(4) -0.018(4) 0.035(5) -0.042(6)
C122 0.095(6) 0.117(7) 0.096(6) -0.004(5) 0.020(5) -0.046(6)
C123 0.102(6) 0.237(11) 0.052(4) 0.049(6) -0.010(4) -0.069(7)
C124 0.168(9) 0.103(7) 0.156(8) 0.051(6) 0.119(7) 0.051(7)
C126 0.19(2) 0.065(11) 0.063(9) 0.027(8) 0.045(11) 0.062(13)
C127 0.115(13) 0.045(9) 0.141(15) -0.026(12) 0.071(12) 0.003(10)
C128 0.118(13) 0.079(12) 0.131(17) -0.028(12) 0.019(11) -0.012(10)

loop_
_atom_type_symbol
_atom_type_description
_atom_type_scat_dispersion_real
_atom_type_scat_dispersion_imag
_atom_type_scat_source
Tb Tb -0.1723 4.1537 'International Tables Vol C Tables 4.2.6.8 and 6.1.1.4'
O O 0.0106 0.0060 'International Tables Vol C Tables 4.2.6.8 and 6.1.1.4'
N N 0.0061 0.0033 'International Tables Vol C Tables 4.2.6.8 and 6.1.1.4'
C C 0.0033 0.0016 'International Tables Vol C Tables 4.2.6.8 and 6.1.1.4'
H H 0.0000 0.0000 'International Tables Vol C Tables 4.2.6.8 and 6.1.1.4'

loop_
_geom_angle_atom_site_label_1
_geom_angle_atom_site_label_2
_geom_angle_atom_site_label_3
_geom_angle
_geom_angle_site_symmetry_1
_geom_angle_site_symmetry_3
_geom_angle_publ_flag
O21 Tb1 O12 93.60(12) . . ?
O21 Tb1 O32 82.69(13) . . ?
O12 Tb1 O32 150.53(12) . . ?
O21 Tb1 O41 78.76(13) . . ?
O12 Tb1 O41 124.94(11) . . ?
O32 Tb1 O41 83.17(13) . . ?
O21 Tb1 O201 130.93(13) . . ?
O12 Tb1 O201 78.53(11) . . ?
O32 Tb1 O201 81.98(12) . . ?
O41 Tb1 O201 144.15(12) . . ?
O21 Tb1 O11 136.82(12) . . ?
O12 Tb1 O11 53.66(11) . . ?
O32 Tb1 O11 139.98(11) . . ?
O41 Tb1 O11 96.90(13) . . ?
O201 Tb1 O11 74.84(12) . . ?
O21 Tb1 O31 128.34(13) . . ?
O12 Tb1 O31 138.06(12) . . ?
O32 Tb1 O31 53.16(11) . . ?
O41 Tb1 O31 71.42(11) . . ?
O201 Tb1 O31 73.54(12) . . ?
O11 Tb1 O31 88.73(11) . . ?
O21 Tb1 O42 73.41(13) . . ?
O12 Tb1 O42 73.33(12) . . ?
O32 Tb1 O42 132.04(13) . . ?
O41 Tb1 O42 52.07(11) . . ?
O201 Tb1 O42 144.09(12) . . ?
O11 Tb1 O42 70.64(12) . . ?
O31 Tb1 O42 114.69(13) . . ?
O21 Tb1 O22 52.88(12) . . ?
O12 Tb1 O22 78.59(11) . . ?
O32 Tb1 O22 75.93(11) . . ?
O41 Tb1 O22 128.87(13) . . ?
O201 Tb1 O22 78.19(12) . . ?
O11 Tb1 O22 128.52(11) . . ?
O31 Tb1 O22 123.97(11) . . ?
O42 Tb1 O22 116.58(12) . . ?
O21 Tb1 C1 114.83(14) . . ?
O12 Tb1 C1 26.46(12) . . ?
O32 Tb1 C1 158.54(13) . . ?
O41 Tb1 C1 111.38(14) . . ?
O201 Tb1 C1 77.10(13) . . ?
O11 Tb1 C1 27.33(12) . . ?
O31 Tb1 C1 115.00(14) . . ?
O42 Tb1 C1 67.74(13) . . ?
O22 Tb1 C1 104.06(14) . . ?
O21 Tb1 C3 105.30(16) . . ?
O12 Tb1 C3 155.44(14) . . ?
O32 Tb1 C3 26.29(14) . . ?
O41 Tb1 C3 75.05(13) . . ?
O201 Tb1 C3 77.25(14) . . ?
O11 Tb1 C3 115.08(15) . . ?
O31 Tb1 C3 26.90(13) . . ?
O42 Tb1 C3 126.71(14) . . ?
O22 Tb1 C3 100.26(15) . . ?
C1 Tb1 C3 139.86(17) . . ?
O21 Tb1 C2 26.31(13) . . ?
O12 Tb1 C2 86.60(13) . . ?
O32 Tb1 C2 77.17(13) . . ?
O41 Tb1 C2 103.55(16) . . ?
O201 Tb1 C2 104.66(15) . . ?
O11 Tb1 C2 139.96(13) . . ?
O31 Tb1 C2 130.28(13) . . ?
O42 Tb1 C2 95.58(15) . . ?
O22 Tb1 C2 26.61(13) . . ?
C1 Tb1 C2 112.66(15) . . ?
C3 Tb1 C2 103.39(17) . . ?
C1 O11 Tb1 91.9(3) . . ?
C1 O12 Tb1 96.0(3) . . ?
C2 O21 Tb1 97.2(3) . . ?
C2 O22 Tb1 92.0(3) . . ?
C3 O31 Tb1 92.2(3) . . ?
C3 O32 Tb1 96.0(3) . . ?
C4 O41 Tb1 97.0(3) . . ?
C4 O42 Tb1 93.8(3) . . ?
C201 O201 C204 107.4(8) . . ?
C205 O201 C204 104.0(8) . . ?
C201 O201 C208 85.3(12) . . ?
C205 O201 C208 98.0(11) . . ?
C204 O201 C208 63.8(10) . . ?
C201 O201 Tb1 130.1(8) . . ?
C205 O201 Tb1 125.9(6) . . ?
C204 O201 Tb1 120.0(5) . . ?
C208 O201 Tb1 128.1(8) . . ?
C304 O301 C301 109.5(8) . . ?
C401 O401 C404 107.4(10) . . ?
C501 O501 C504 97.9(12) . . ?
C601 O601 C601 82.9(17) . 3_556 ?
C17 N1 C12 127.7(5) . . ?
C17 N1 H1 116.2 . . ?
C12 N1 H1 116.2 . . ?
C27 N2 C26 129.7(5) . . ?
C27 N2 H2 115.2 . . ?
C26 N2 H2 115.2 . . ?
C37 N3 C36 129.6(4) . . ?
C37 N3 H3 115.2 . . ?
C36 N3 H3 115.2 . . ?
C47 N4 C42 128.7(5) . . ?
C47 N4 H4 115.7 . . ?
C42 N4 H4 115.7 . . ?
C51 N5 C16 130.8(5) . . ?
C51 N5 H5 114.6 . . ?
C16 N5 H5 114.6 . . ?
C61 N6 C22 129.3(5) . . ?
C61 N6 H6 115.3 . . ?
C22 N6 H6 115.3 . . ?
C71 N7 C32 129.7(5) . . ?
C71 N7 H7 115.1 . . ?
C32 N7 H7 115.1 . . ?
C81 N8 C46 130.4(5) . . ?
C81 N8 H8 114.8 . . ?
C46 N8 H8 114.8 . . ?
C91 N9 C94 110.7(4) . . ?
C91 N9 C92 108.8(4) . . ?
C94 N9 C92 109.1(4) . . ?
C91 N9 C93 108.7(4) . . ?
C94 N9 C93 109.1(4) . . ?
C92 N9 C93 110.4(4) . . ?
O12 C1 O11 117.8(5) . . ?
O12 C1 C11 121.9(5) . . ?
O11 C1 C11 120.3(5) . . ?
O12 C1 Tb1 57.5(3) . . ?
O11 C1 Tb1 60.7(3) . . ?
C11 C1 Tb1 174.5(4) . . ?
O21 C2 O22 117.8(5) . . ?
O21 C2 C21 120.5(5) . . ?
O22 C2 C21 121.7(6) . . ?
O21 C2 Tb1 56.5(3) . . ?
O22 C2 Tb1 61.4(3) . . ?
C21 C2 Tb1 176.0(4) . . ?
O32 C3 O31 118.6(5) . . ?
O32 C3 C31 120.2(5) . . ?
O31 C3 C31 121.2(5) . . ?
O32 C3 Tb1 57.8(3) . . ?
O31 C3 Tb1 61.0(3) . . ?
C31 C3 Tb1 175.3(4) . . ?
O41 C4 O42 117.1(5) . . ?
O41 C4 C41 120.6(5) . . ?
O42 C4 C41 122.3(5) . . ?
O41 C4 Tb1 57.0(3) . . ?
O42 C4 Tb1 60.0(3) . . ?
C41 C4 Tb1 177.2(4) . . ?
C12 C11 C16 118.6(5) . . ?
C12 C11 C1 121.6(5) . . ?
C16 C11 C1 119.8(5) . . ?
C13 C12 N1 119.7(5) . . ?
C13 C12 C11 120.6(5) . . ?
N1 C12 C11 119.5(5) . . ?
C14 C13 C12 118.9(6) . . ?
C14 C13 H13 120.6 . . ?
C12 C13 H13 120.6 . . ?
C15 C14 C13 123.1(6) . . ?
C15 C14 H14 118.4 . . ?
C13 C14 H14 118.4 . . ?
C14 C15 C16 119.3(6) . . ?
C14 C15 H15 120.3 . . ?
C16 C15 H15 120.3 . . ?
C15 C16 N5 121.0(5) . . ?
C15 C16 C11 119.4(5) . . ?
N5 C16 C11 119.6(5) . . ?
O1 C17 N1 124.6(6) . . ?
O1 C17 C18 120.9(6) . . ?
N1 C17 C18 114.0(5) . . ?
C101 C18 C102 122.9(7) . . ?
C101 C18 C125 47.3(10) . . ?
C102 C18 C125 90.9(11) . . ?
C101 C18 C103 94.9(7) . . ?
C102 C18 C103 104.1(6) . . ?
C125 C18 C103 140.1(13) . . ?
C101 C18 C17 118.6(6) . . ?
C102 C18 C17 106.6(6) . . ?
C125 C18 C17 104.0(10) . . ?
C103 C18 C17 106.6(5) . . ?
C22 C21 C26 118.1(5) . . ?
C22 C21 C2 121.2(5) . . ?
C26 C21 C2 120.6(5) . . ?
N6 C22 C23 119.2(6) . . ?
N6 C22 C21 120.4(5) . . ?
C23 C22 C21 120.4(6) . . ?
C24 C23 C22 118.6(7) . . ?
C24 C23 H23 120.7 . . ?
C22 C23 H23 120.7 . . ?
C25 C24 C23 123.0(7) . . ?
C25 C24 H24 118.5 . . ?
C23 C24 H24 118.5 . . ?
C24 C25 C26 119.2(6) . . ?
C24 C25 H25 120.4 . . ?
C26 C25 H25 120.4 . . ?
C25 C26 N2 120.2(6) . . ?
C25 C26 C21 120.5(6) . . ?
N2 C26 C21 119.3(5) . . ?
O2 C27 N2 124.7(6) . . ?
O2 C27 C28 121.7(5) . . ?
N2 C27 C28 113.6(5) . . ?
C105 C28 C106 108.7(4) . . ?
C105 C28 C27 109.4(4) . . ?
C106 C28 C27 109.2(5) . . ?
C105 C28 C104 109.8(5) . . ?
C106 C28 C104 109.4(4) . . ?
C27 C28 C104 110.1(4) . . ?
C32 C31 C36 118.3(4) . . ?
C32 C31 C3 120.9(5) . . ?
C36 C31 C3 120.7(5) . . ?
C33 C32 N7 121.2(5) . . ?
C33 C32 C31 119.5(5) . . ?
N7 C32 C31 119.4(4) . . ?
C34 C33 C32 120.4(5) . . ?
C34 C33 H33 119.8 . . ?
C32 C33 H33 119.8 . . ?
C33 C34 C35 122.4(5) . . ?
C33 C34 H34 118.8 . . ?
C35 C34 H34 118.8 . . ?
C34 C35 C36 119.6(5) . . ?
C34 C35 H35 120.2 . . ?
C36 C35 H35 120.2 . . ?
C35 C36 N3 120.7(5) . . ?
C35 C36 C31 119.8(5) . . ?
N3 C36 C31 119.4(4) . . ?
O3 C37 N3 124.9(5) . . ?
O3 C37 C38 121.2(5) . . ?
N3 C37 C38 113.9(5) . . ?
C108 C38 C109 109.3(6) . . ?
C108 C38 C107 110.4(6) . . ?
C109 C38 C107 109.5(5) . . ?
C108 C38 C37 109.0(5) . . ?
C109 C38 C37 110.3(5) . . ?
C107 C38 C37 108.3(5) . . ?
C42 C41 C46 118.2(5) . . ?
C42 C41 C4 121.9(5) . . ?
C46 C41 C4 119.8(5) . . ?
C43 C42 C41 121.2(5) . . ?
C43 C42 N4 120.0(5) . . ?
C41 C42 N4 118.8(5) . . ?
C44 C43 C42 120.0(6) . . ?
C44 C43 H43 120.0 . . ?
C42 C43 H43 120.0 . . ?
C45 C44 C43 120.9(6) . . ?
C45 C44 H44 119.6 . . ?
C43 C44 H44 119.6 . . ?
C44 C45 C46 119.8(6) . . ?
C44 C45 H45 120.1 . . ?
C46 C45 H45 120.1 . . ?
N8 C46 C41 120.2(5) . . ?
N8 C46 C45 119.9(5) . . ?
C41 C46 C45 119.9(6) . . ?
O4 C47 N4 124.3(6) . . ?
O4 C47 C48 122.8(6) . . ?
N4 C47 C48 112.9(5) . . ?
C112 C48 C111 110.2(7) . . ?
C112 C48 C110 108.9(6) . . ?
C111 C48 C110 109.8(6) . . ?
C112 C48 C47 111.6(5) . . ?
C111 C48 C47 107.7(6) . . ?
C110 C48 C47 108.7(6) . . ?
O5 C51 N5 122.8(6) . . ?
O5 C51 C52 120.7(6) . . ?
N5 C51 C52 116.6(5) . . ?
C51 C52 C126 113.9(7) . . ?
C51 C52 C128 106.7(8) . . ?
C126 C52 C128 109.3(8) . . ?
C51 C52 C115 108.5(8) . . ?
C126 C52 C115 136.2(10) . . ?
C128 C52 C115 45.8(7) . . ?
C51 C52 C113 109.1(9) . . ?
C126 C52 C113 67.6(7) . . ?
C128 C52 C113 141.6(12) . . ?
C115 C52 C113 108.3(8) . . ?
C51 C52 C114 116.1(8) . . ?
C128 C52 C114 66.9(7) . . ?
C115 C52 C114 106.7(8) . . ?
C113 C52 C114 107.8(8) . . ?
C51 C52 C127 109.8(7) . . ?
C126 C52 C127 108.4(7) . . ?
C128 C52 C127 108.7(7) . . ?
C115 C52 C127 65.1(8) . . ?
C113 C52 C127 45.5(7) . . ?
C114 C52 C127 133.1(10) . . ?
O6 C61 N6 124.4(6) . . ?
O6 C61 C62 121.4(6) . . ?
N6 C61 C62 114.1(5) . . ?
C118 C62 C116 110.4(6) . . ?
C118 C62 C61 111.0(5) . . ?
C116 C62 C61 111.5(5) . . ?
C118 C62 C117 107.6(6) . . ?
C116 C62 C117 108.0(6) . . ?
C61 C62 C117 108.3(5) . . ?
O7 C71 N7 124.7(5) . . ?
O7 C71 C72 120.7(6) . . ?
N7 C71 C72 114.6(5) . . ?
C119 C72 C121 108.8(6) . . ?
C119 C72 C120 111.1(6) . . ?
C121 C72 C120 108.6(5) . . ?
C119 C72 C71 109.9(5) . . ?
C121 C72 C71 108.4(6) . . ?
C120 C72 C71 110.1(5) . . ?
O8 C81 N8 122.0(6) . . ?
O8 C81 C82 123.1(6) . . ?
N8 C81 C82 114.8(5) . . ?
C124 C82 C123 110.9(7) . . ?
C124 C82 C122 108.5(6) . . ?
C123 C82 C122 107.4(6) . . ?
C124 C82 C81 111.2(5) . . ?
C123 C82 C81 109.0(5) . . ?
C122 C82 C81 109.6(6) . . ?
N9 C91 H91A 109.5 . . ?
N9 C91 H91B 109.5 . . ?
H91A C91 H91B 109.5 . . ?
N9 C91 H91C 109.5 . . ?
H91A C91 H91C 109.5 . . ?
H91B C91 H91C 109.5 . . ?
N9 C92 H92A 109.5 . . ?
N9 C92 H92B 109.5 . . ?
H92A C92 H92B 109.5 . . ?
N9 C92 H92C 109.5 . . ?
H92A C92 H92C 109.5 . . ?
H92B C92 H92C 109.5 . . ?
N9 C93 H93A 109.5 . . ?
N9 C93 H93B 109.5 . . ?
H93A C93 H93B 109.5 . . ?
N9 C93 H93C 109.5 . . ?
H93A C93 H93C 109.5 . . ?
H93B C93 H93C 109.5 . . ?
N9 C94 H94A 109.5 . . ?
N9 C94 H94B 109.5 . . ?
H94A C94 H94B 109.5 . . ?
N9 C94 H94C 109.5 . . ?
H94A C94 H94C 109.5 . . ?
H94B C94 H94C 109.5 . . ?
C18 C101 H101 109.5 . . ?
C18 C101 H102 109.5 . . ?
H101 C101 H102 109.5 . . ?
C18 C101 H103 109.5 . . ?
H101 C101 H103 109.5 . . ?
H102 C101 H103 109.5 . . ?
C18 C125 H173 109.5 . . ?
C18 C125 H174 109.5 . . ?
H173 C125 H174 109.5 . . ?
C18 C125 H175 109.5 . . ?
H173 C125 H175 109.5 . . ?
H174 C125 H175 109.5 . . ?
C18 C102 H104 109.5 . . ?
C18 C102 H105 109.5 . . ?
H104 C102 H105 109.5 . . ?
C18 C102 H106 109.5 . . ?
H104 C102 H106 109.5 . . ?
H105 C102 H106 109.5 . . ?
C18 C103 H107 109.5 . . ?
C18 C103 H108 109.5 . . ?
H107 C103 H108 109.5 . . ?
C18 C103 H109 109.5 . . ?
H107 C103 H109 109.5 . . ?
H108 C103 H109 109.5 . . ?
C28 C104 H110 109.5 . . ?
C28 C104 H111 109.5 . . ?
H110 C104 H111 109.5 . . ?
C28 C104 H112 109.5 . . ?
H110 C104 H112 109.5 . . ?
H111 C104 H112 109.5 . . ?
C28 C105 H113 109.5 . . ?
C28 C105 H114 109.5 . . ?
H113 C105 H114 109.5 . . ?
C28 C105 H115 109.5 . . ?
H113 C105 H115 109.5 . . ?
H114 C105 H115 109.5 . . ?
C28 C106 H116 109.5 . . ?
C28 C106 H117 109.5 . . ?
H116 C106 H117 109.5 . . ?
C28 C106 H118 109.5 . . ?
H116 C106 H118 109.5 . . ?
H117 C106 H118 109.5 . . ?
C38 C107 H119 109.5 . . ?
C38 C107 H120 109.5 . . ?
H119 C107 H120 109.5 . . ?
C38 C107 H121 109.5 . . ?
H119 C107 H121 109.5 . . ?
H120 C107 H121 109.5 . . ?
C38 C108 H122 109.5 . . ?
C38 C108 H123 109.5 . . ?
H122 C108 H123 109.5 . . ?
C38 C108 H124 109.5 . . ?
H122 C108 H124 109.5 . . ?
H123 C108 H124 109.5 . . ?
C38 C109 H125 109.5 . . ?
C38 C109 H126 109.5 . . ?
H125 C109 H126 109.5 . . ?
C38 C109 H127 109.5 . . ?
H125 C109 H127 109.5 . . ?
H126 C109 H127 109.5 . . ?
C48 C110 H128 109.5 . . ?
C48 C110 H129 109.5 . . ?
H128 C110 H129 109.5 . . ?
C48 C110 H130 109.5 . . ?
H128 C110 H130 109.5 . . ?
H129 C110 H130 109.5 . . ?
C48 C111 H131 109.5 . . ?
C48 C111 H132 109.5 . . ?
H131 C111 H132 109.5 . . ?
C48 C111 H133 109.5 . . ?
H131 C111 H133 109.5 . . ?
H132 C111 H133 109.5 . . ?
C48 C112 H134 109.5 . . ?
C48 C112 H135 109.5 . . ?
H134 C112 H135 109.5 . . ?
C48 C112 H136 109.5 . . ?
H134 C112 H136 109.5 . . ?
H135 C112 H136 109.5 . . ?
C52 C113 H137 109.5 . . ?
C52 C113 H138 109.5 . . ?
H137 C113 H138 109.5 . . ?
C52 C113 H139 109.5 . . ?
H137 C113 H139 109.5 . . ?
H138 C113 H139 109.5 . . ?
C52 C114 H140 109.5 . . ?
C52 C114 H141 109.5 . . ?
H140 C114 H141 109.5 . . ?
C52 C114 H142 109.5 . . ?
H140 C114 H142 109.5 . . ?
H141 C114 H142 109.5 . . ?
C52 C115 H143 109.5 . . ?
C52 C115 H144 109.5 . . ?
H143 C115 H144 109.5 . . ?
C52 C115 H145 109.5 . . ?
H143 C115 H145 109.5 . . ?
H144 C115 H145 109.5 . . ?
C62 C116 H146 109.5 . . ?
C62 C116 H147 109.5 . . ?
H146 C116 H147 109.5 . . ?
C62 C116 H148 109.5 . . ?
H146 C116 H148 109.5 . . ?
H147 C116 H148 109.5 . . ?
C62 C117 H149 109.5 . . ?
C62 C117 H150 109.5 . . ?
H149 C117 H150 109.5 . . ?
C62 C117 H151 109.5 . . ?
H149 C117 H151 109.5 . . ?
H150 C117 H151 109.5 . . ?
C62 C118 H152 109.5 . . ?
C62 C118 H153 109.5 . . ?
H152 C118 H153 109.5 . . ?
C62 C118 H154 109.5 . . ?
H152 C118 H154 109.5 . . ?
H153 C118 H154 109.5 . . ?
C72 C119 H155 109.5 . . ?
C72 C119 H156 109.5 . . ?
H155 C119 H156 109.5 . . ?
C72 C119 H157 109.5 . . ?
H155 C119 H157 109.5 . . ?
H156 C119 H157 109.5 . . ?
C72 C120 H158 109.5 . . ?
C72 C120 H159 109.5 . . ?
H158 C120 H159 109.5 . . ?
C72 C120 H160 109.5 . . ?
H158 C120 H160 109.5 . . ?
H159 C120 H160 109.5 . . ?
C72 C121 H161 109.5 . . ?
C72 C121 H162 109.5 . . ?
H161 C121 H162 109.5 . . ?
C72 C121 H163 109.5 . . ?
H161 C121 H163 109.5 . . ?
H162 C121 H163 109.5 . . ?
C82 C122 H164 109.5 . . ?
C82 C122 H165 109.5 . . ?
H164 C122 H165 109.5 . . ?
C82 C122 H166 109.5 . . ?
H164 C122 H166 109.5 . . ?
H165 C122 H166 109.5 . . ?
C82 C123 H167 109.5 . . ?
C82 C123 H168 109.5 . . ?
H167 C123 H168 109.5 . . ?
C82 C123 H169 109.5 . . ?
H167 C123 H169 109.5 . . ?
H168 C123 H169 109.5 . . ?
C82 C124 H170 109.5 . . ?
C82 C124 H171 109.5 . . ?
H170 C124 H171 109.5 . . ?
C82 C124 H172 109.5 . . ?
H170 C124 H172 109.5 . . ?
H171 C124 H172 109.5 . . ?
C52 C126 H176 109.5 . . ?
C52 C126 H177 109.5 . . ?
H176 C126 H177 109.5 . . ?
C52 C126 H178 109.5 . . ?
H176 C126 H178 109.5 . . ?
H177 C126 H178 109.5 . . ?
C52 C127 H179 109.5 . . ?
C52 C127 H180 109.5 . . ?
H179 C127 H180 109.5 . . ?
C52 C127 H181 109.5 . . ?
H179 C127 H181 109.5 . . ?
H180 C127 H181 109.5 . . ?
C52 C128 H182 109.5 . . ?
C52 C128 H183 109.5 . . ?
H182 C128 H183 109.5 . . ?
C52 C128 H184 109.5 . . ?
H182 C128 H184 109.5 . . ?
H183 C128 H184 109.5 . . ?
O201 C201 C202 98.7(11) . . ?
O201 C201 H201 112.0 . . ?
C202 C201 H201 112.0 . . ?
O201 C201 H202 112.0 . . ?
C202 C201 H202 112.0 . . ?
H201 C201 H202 109.7 . . ?
C203 C202 C201 99.2(10) . . ?
C203 C202 H203 111.9 . . ?
C201 C202 H203 111.9 . . ?
C203 C202 H204 111.9 . . ?
C201 C202 H204 111.9 . . ?
H203 C202 H204 109.6 . . ?
C204 C203 C202 103.3(9) . . ?
C204 C203 H205 111.1 . . ?
C202 C203 H205 111.1 . . ?
C204 C203 H206 111.1 . . ?
C202 C203 H206 111.1 . . ?
H205 C203 H206 109.1 . . ?
O201 C204 C203 105.2(7) . . ?
O201 C204 H207 110.7 . . ?
C203 C204 H207 110.7 . . ?
O201 C204 H208 110.7 . . ?
C203 C204 H208 110.7 . . ?
H207 C204 H208 108.8 . . ?
O201 C205 C206 106.3(13) . . ?
O201 C205 H209 110.5 . . ?
C206 C205 H209 110.5 . . ?
O201 C205 H210 110.5 . . ?
C206 C205 H210 110.5 . . ?
H209 C205 H210 108.7 . . ?
C207 C206 C205 99.5(15) . . ?
C207 C206 H211 111.9 . . ?
C205 C206 H211 111.9 . . ?
C207 C206 H212 111.9 . . ?
C205 C206 H212 111.9 . . ?
H211 C206 H212 109.6 . . ?
C206 C207 C208 107.9(16) . . ?
C206 C207 H213 110.1 . . ?
C208 C207 H213 110.1 . . ?
C206 C207 H214 110.1 . . ?
C208 C207 H214 110.1 . . ?
H213 C207 H214 108.4 . . ?
C207 C208 O201 104.8(13) . . ?
C207 C208 H215 110.8 . . ?
O201 C208 H215 110.8 . . ?
C207 C208 H216 110.8 . . ?
O201 C208 H216 110.8 . . ?
H215 C208 H216 108.9 . . ?
O301 C301 C302 99.6(8) . . ?
O301 C301 H301 111.8 . . ?
C302 C301 H301 111.8 . . ?
O301 C301 H302 111.8 . . ?
C302 C301 H302 111.8 . . ?
H301 C301 H302 109.6 . . ?
C303 C302 C301 100.9(9) . . ?
C303 C302 H303 111.6 . . ?
C301 C302 H303 111.6 . . ?
C303 C302 H304 111.6 . . ?
C301 C302 H304 111.6 . . ?
H303 C302 H304 109.4 . . ?
C302 C303 C304 98.4(9) . . ?
C302 C303 H305 112.1 . . ?
C304 C303 H305 112.1 . . ?
C302 C303 H306 112.1 . . ?
C304 C303 H306 112.1 . . ?
H305 C303 H306 109.7 . . ?
O301 C304 C303 104.4(9) . . ?
O301 C304 H307 110.9 . . ?
C303 C304 H307 110.9 . . ?
O301 C304 H308 110.9 . . ?
C303 C304 H308 110.9 . . ?
H307 C304 H308 108.9 . . ?
O401 C401 C402 97.1(9) . . ?
O401 C401 H401 112.3 . . ?
C402 C401 H401 112.3 . . ?
O401 C401 H402 112.3 . . ?
C402 C401 H402 112.3 . . ?
H401 C401 H402 109.9 . . ?
C401 C402 C403 99.4(9) . . ?
C401 C402 H403 111.9 . . ?
C403 C402 H403 111.9 . . ?
C401 C402 H404 111.9 . . ?
C403 C402 H404 111.9 . . ?
H403 C402 H404 109.6 . . ?
C404 C403 C402 106.2(8) . . ?
C404 C403 H405 110.5 . . ?
C402 C403 H405 110.5 . . ?
C404 C403 H406 110.5 . . ?
C402 C403 H406 110.5 . . ?
H405 C403 H406 108.7 . . ?
C403 C404 O401 99.4(7) . . ?
C403 C404 H407 111.9 . . ?
O401 C404 H407 111.9 . . ?
C403 C404 H408 111.9 . . ?
O401 C404 H408 111.9 . . ?
H407 C404 H408 109.6 . . ?
O501 C501 C502 103.0(10) . . ?
O501 C501 H501 111.2 . . ?
C502 C501 H501 111.2 . . ?
O501 C501 H502 111.2 . . ?
C502 C501 H502 111.2 . . ?
H501 C501 H502 109.1 . . ?
C501 C502 C503 99.0(9) . . ?
C501 C502 H503 112.0 . . ?
C503 C502 H503 112.0 . . ?
C501 C502 H504 112.0 . . ?
C503 C502 H504 112.0 . . ?
H503 C502 H504 109.7 . . ?
C502 C503 C504 91.2(9) . . ?
C502 C503 H505 113.4 . . ?
C504 C503 H505 113.4 . . ?
C502 C503 H506 113.4 . . ?
C504 C503 H506 113.4 . . ?
H505 C503 H506 110.7 . . ?
O501 C504 C503 79.2(8) . . ?
O501 C504 H507 115.4 . . ?
C503 C504 H507 115.4 . . ?
O501 C504 H508 115.4 . . ?
C503 C504 H508 115.4 . . ?
H507 C504 H508 112.4 . . ?
C602 C601 O601 89.9(12) . . ?
C602 C601 H601 113.7 . . ?
O601 C601 H601 113.7 . . ?
C602 C601 H602 113.7 . . ?
O601 C601 H602 113.7 . . ?
H601 C601 H602 110.9 . . ?
C603 C602 C601 102.0(13) . . ?
C603 C602 H603 111.4 . . ?
C601 C602 H603 111.4 . . ?
C603 C602 H604 111.4 . . ?
C601 C602 H604 111.4 . . ?
H603 C602 H604 109.2 . . ?
C601 C603 C602 99.6(18) 3_556 . ?
C601 C603 H605 111.9 3_556 . ?
C602 C603 H605 111.9 . . ?
C601 C603 H606 111.9 3_556 . ?
C602 C603 H606 111.9 . . ?
H605 C603 H606 109.6 . . ?

loop_
_geom_bond_atom_site_label_1
_geom_bond_atom_site_label_2
_geom_bond_distance
_geom_bond_site_symmetry_2
_geom_bond_publ_flag
Tb1 O21 2.380(3) . ?
Tb1 O12 2.384(3) . ?
Tb1 O32 2.395(3) . ?
Tb1 O41 2.413(3) . ?
Tb1 O201 2.451(3) . ?
Tb1 O11 2.453(3) . ?
Tb1 O31 2.464(3) . ?
Tb1 O42 2.479(3) . ?
Tb1 O22 2.488(3) . ?
Tb1 C1 2.810(5) . ?
Tb1 C3 2.817(5) . ?
Tb1 C2 2.831(6) . ?
O1 C17 1.185(6) . ?
O2 C27 1.201(6) . ?
O3 C37 1.210(6) . ?
O4 C47 1.206(6) . ?
O5 C51 1.231(6) . ?
O6 C61 1.213(6) . ?
O7 C71 1.207(6) . ?
O8 C81 1.217(6) . ?
O11 C1 1.291(5) . ?
O12 C1 1.259(6) . ?
O21 C2 1.264(6) . ?
O22 C2 1.269(6) . ?
O31 C3 1.275(6) . ?
O32 C3 1.255(6) . ?
O41 C4 1.259(5) . ?
O42 C4 1.260(6) . ?
O201 C201 1.386(15) . ?
O201 C205 1.395(17) . ?
O201 C204 1.482(9) . ?
O201 C208 1.67(2) . ?
O301 C304 1.369(10) . ?
O301 C301 1.429(10) . ?
O401 C401 1.446(13) . ?
O401 C404 1.525(12) . ?
O501 C501 1.430(15) . ?
O501 C504 1.491(15) . ?
O601 C601 1.529(18) . ?
O601 C601 1.59(4) 3_556 ?
N1 C17 1.362(7) . ?
N1 C12 1.401(6) . ?
N1 H1 0.8800 . ?
N2 C27 1.369(6) . ?
N2 C26 1.387(6) . ?
N2 H2 0.8800 . ?
N3 C37 1.360(6) . ?
N3 C36 1.396(6) . ?
N3 H3 0.8800 . ?
N4 C47 1.370(7) . ?
N4 C42 1.407(6) . ?
N4 H4 0.8800 . ?
N5 C51 1.344(7) . ?
N5 C16 1.398(6) . ?
N5 H5 0.8800 . ?
N6 C61 1.363(7) . ?
N6 C22 1.394(6) . ?
N6 H6 0.8800 . ?
N7 C71 1.352(6) . ?
N7 C32 1.391(6) . ?
N7 H7 0.8800 . ?
N8 C81 1.380(6) . ?
N8 C46 1.396(6) . ?
N8 H8 0.8800 . ?
N9 C91 1.475(6) . ?
N9 C94 1.486(6) . ?
N9 C92 1.493(6) . ?
N9 C93 1.494(6) . ?
C1 C11 1.488(7) . ?
C2 C21 1.488(7) . ?
C3 C31 1.515(7) . ?
C4 C41 1.498(7) . ?
C11 C12 1.411(7) . ?
C11 C16 1.423(7) . ?
C12 C13 1.376(7) . ?
C13 C14 1.375(8) . ?
C13 H13 0.9500 . ?
C14 C15 1.360(8) . ?
C14 H14 0.9500 . ?
C15 C16 1.395(7) . ?
C15 H15 0.9500 . ?
C17 C18 1.559(8) . ?
C18 C101 1.494(7) . ?
C18 C102 1.516(6) . ?
C18 C125 1.521(8) . ?
C18 C103 1.523(7) . ?
C21 C22 1.404(7) . ?
C21 C26 1.428(7) . ?
C22 C23 1.401(8) . ?
C23 C24 1.379(8) . ?
C23 H23 0.9500 . ?
C24 C25 1.359(8) . ?
C24 H24 0.9500 . ?
C25 C26 1.384(7) . ?
C25 H25 0.9500 . ?
C27 C28 1.540(7) . ?
C28 C105 1.527(6) . ?
C28 C106 1.531(6) . ?
C28 C104 1.541(7) . ?
C31 C32 1.415(7) . ?
C31 C36 1.424(6) . ?
C32 C33 1.379(6) . ?
C33 C34 1.357(7) . ?
C33 H33 0.9500 . ?
C34 C35 1.360(7) . ?
C34 H34 0.9500 . ?
C35 C36 1.382(6) . ?
C35 H35 0.9500 . ?
C37 C38 1.547(8) . ?
C38 C108 1.505(7) . ?
C38 C109 1.512(8) . ?
C38 C107 1.528(8) . ?
C41 C42 1.396(7) . ?
C41 C46 1.410(7) . ?
C42 C43 1.386(7) . ?
C43 C44 1.376(7) . ?
C43 H43 0.9500 . ?
C44 C45 1.371(8) . ?
C44 H44 0.9500 . ?
C45 C46 1.411(7) . ?
C45 H45 0.9500 . ?
C47 C48 1.550(8) . ?
C48 C112 1.495(9) . ?
C48 C111 1.521(8) . ?
C48 C110 1.531(8) . ?
C51 C52 1.492(8) . ?
C52 C126 1.505(7) . ?
C52 C128 1.515(7) . ?
C52 C115 1.517(8) . ?
C52 C113 1.521(8) . ?
C52 C114 1.522(8) . ?
C52 C127 1.526(7) . ?
C61 C62 1.531(8) . ?
C62 C118 1.479(8) . ?
C62 C116 1.503(8) . ?
C62 C117 1.552(8) . ?
C71 C72 1.553(8) . ?
C72 C119 1.518(8) . ?
C72 C121 1.522(8) . ?
C72 C120 1.538(8) . ?
C81 C82 1.512(8) . ?
C82 C124 1.493(8) . ?
C82 C123 1.507(7) . ?
C82 C122 1.507(8) . ?
C91 H91A 0.9800 . ?
C91 H91B 0.9800 . ?
C91 H91C 0.9800 . ?
C92 H92A 0.9800 . ?
C92 H92B 0.9800 . ?
C92 H92C 0.9800 . ?
C93 H93A 0.9800 . ?
C93 H93B 0.9800 . ?
C93 H93C 0.9800 . ?
C94 H94A 0.9800 . ?
C94 H94B 0.9800 . ?
C94 H94C 0.9800 . ?
C101 H101 0.9800 . ?
C101 H102 0.9800 . ?
C101 H103 0.9800 . ?
C125 H173 0.9800 . ?
C125 H174 0.9800 . ?
C125 H175 0.9800 . ?
C102 H104 0.9800 . ?
C102 H105 0.9800 . ?
C102 H106 0.9800 . ?
C103 H107 0.9800 . ?
C103 H108 0.9800 . ?
C103 H109 0.9800 . ?
C104 H110 0.9800 . ?
C104 H111 0.9800 . ?
C104 H112 0.9800 . ?
C105 H113 0.9800 . ?
C105 H114 0.9800 . ?
C105 H115 0.9800 . ?
C106 H116 0.9800 . ?
C106 H117 0.9800 . ?
C106 H118 0.9800 . ?
C107 H119 0.9800 . ?
C107 H120 0.9800 . ?
C107 H121 0.9800 . ?
C108 H122 0.9800 . ?
C108 H123 0.9800 . ?
C108 H124 0.9800 . ?
C109 H125 0.9800 . ?
C109 H126 0.9800 . ?
C109 H127 0.9800 . ?
C110 H128 0.9800 . ?
C110 H129 0.9800 . ?
C110 H130 0.9800 . ?
C111 H131 0.9800 . ?
C111 H132 0.9800 . ?
C111 H133 0.9800 . ?
C112 H134 0.9800 . ?
C112 H135 0.9800 . ?
C112 H136 0.9800 . ?
C113 H137 0.9800 . ?
C113 H138 0.9800 . ?
C113 H139 0.9800 . ?
C114 H140 0.9800 . ?
C114 H141 0.9800 . ?
C114 H142 0.9800 . ?
C115 H143 0.9800 . ?
C115 H144 0.9800 . ?
C115 H145 0.9800 . ?
C116 H146 0.9800 . ?
C116 H147 0.9800 . ?
C116 H148 0.9800 . ?
C117 H149 0.9800 . ?
C117 H150 0.9800 . ?
C117 H151 0.9800 . ?
C118 H152 0.9800 . ?
C118 H153 0.9800 . ?
C118 H154 0.9800 . ?
C119 H155 0.9800 . ?
C119 H156 0.9800 . ?
C119 H157 0.9800 . ?
C120 H158 0.9800 . ?
C120 H159 0.9800 . ?
C120 H160 0.9800 . ?
C121 H161 0.9800 . ?
C121 H162 0.9800 . ?
C121 H163 0.9800 . ?
C122 H164 0.9800 . ?
C122 H165 0.9800 . ?
C122 H166 0.9800 . ?
C123 H167 0.9800 . ?
C123 H168 0.9800 . ?
C123 H169 0.9800 . ?
C124 H170 0.9800 . ?
C124 H171 0.9800 . ?
C124 H172 0.9800 . ?
C126 H176 0.9800 . ?
C126 H177 0.9800 . ?
C126 H178 0.9800 . ?
C127 H179 0.9800 . ?
C127 H180 0.9800 . ?
C127 H181 0.9800 . ?
C128 H182 0.9800 . ?
C128 H183 0.9800 . ?
C128 H184 0.9800 . ?
C201 C202 1.564(12) . ?
C201 H201 0.9900 . ?
C201 H202 0.9900 . ?
C202 C203 1.543(11) . ?
C202 H203 0.9900 . ?
C202 H204 0.9900 . ?
C203 C204 1.484(10) . ?
C203 H205 0.9900 . ?
C203 H206 0.9900 . ?
C204 H207 0.9900 . ?
C204 H208 0.9900 . ?
C205 C206 1.589(14) . ?
C205 H209 0.9900 . ?
C205 H210 0.9900 . ?
C206 C207 1.490(15) . ?
C206 H211 0.9900 . ?
C206 H212 0.9900 . ?
C207 C208 1.500(15) . ?
C207 H213 0.9900 . ?
C207 H214 0.9900 . ?
C208 H215 0.9900 . ?
C208 H216 0.9900 . ?
C301 C302 1.463(11) . ?
C301 H301 0.9900 . ?
C301 H302 0.9900 . ?
C302 C303 1.425(12) . ?
C302 H303 0.9900 . ?
C302 H304 0.9900 . ?
C303 C304 1.497(12) . ?
C303 H305 0.9900 . ?
C303 H306 0.9900 . ?
C304 H307 0.9900 . ?
C304 H308 0.9900 . ?
C401 C402 1.47(3) . ?
C401 H401 0.9900 . ?
C401 H402 0.9900 . ?
C402 C403 1.499(13) . ?
C402 H403 0.9900 . ?
C402 H404 0.9900 . ?
C403 C404 1.487(13) . ?
C403 H405 0.9900 . ?
C403 H406 0.9900 . ?
C404 H407 0.9900 . ?
C404 H408 0.9900 . ?
C501 C502 1.44(3) . ?
C501 H501 0.9900 . ?
C501 H502 0.9900 . ?
C502 C503 1.575(15) . ?
C502 H503 0.9900 . ?
C502 H504 0.9900 . ?
C503 C504 1.659(14) . ?
C503 H505 0.9900 . ?
C503 H506 0.9900 . ?
C504 H507 0.9900 . ?
C504 H508 0.9900 . ?
C601 C602 1.511(17) . ?
C601 H601 0.9900 . ?
C601 H602 0.9900 . ?
C602 C603 1.502(17) . ?
C602 H603 0.9900 . ?
C602 H604 0.9900 . ?
C603 C601 1.10(3) 3_556 ?
C603 H605 0.9900 . ?
C603 H606 0.9900 . ?

loop_
_geom_torsion_atom_site_label_1
_geom_torsion_atom_site_label_2
_geom_torsion_atom_site_label_3
_geom_torsion_atom_site_label_4
_geom_torsion
_geom_torsion_site_symmetry_1
_geom_torsion_site_symmetry_2
_geom_torsion_site_symmetry_3
_geom_torsion_site_symmetry_4
_geom_torsion_publ_flag
O21 Tb1 O11 C1 -43.5(4) . . . . ?
O12 Tb1 O11 C1 4.4(3) . . . . ?
O32 Tb1 O11 C1 148.0(3) . . . . ?
O41 Tb1 O11 C1 -124.4(3) . . . . ?
O201 Tb1 O11 C1 91.2(3) . . . . ?
O31 Tb1 O11 C1 164.5(3) . . . . ?
O42 Tb1 O11 C1 -78.8(3) . . . . ?
O22 Tb1 O11 C1 30.3(3) . . . . ?
C3 Tb1 O11 C1 158.9(3) . . . . ?
C2 Tb1 O11 C1 -3.7(4) . . . . ?
O21 Tb1 O12 C1 144.9(3) . . . . ?
O32 Tb1 O12 C1 -133.6(3) . . . . ?
O41 Tb1 O12 C1 66.1(3) . . . . ?
O201 Tb1 O12 C1 -84.1(3) . . . . ?
O11 Tb1 O12 C1 -4.5(3) . . . . ?
O31 Tb1 O12 C1 -35.2(4) . . . . ?
O42 Tb1 O12 C1 73.4(3) . . . . ?
O22 Tb1 O12 C1 -164.1(3) . . . . ?
C3 Tb1 O12 C1 -74.4(5) . . . . ?
C2 Tb1 O12 C1 170.2(3) . . . . ?
O12 Tb1 O21 C2 74.8(3) . . . . ?
O32 Tb1 O21 C2 -75.8(3) . . . . ?
O41 Tb1 O21 C2 -160.2(3) . . . . ?
O201 Tb1 O21 C2 -3.1(4) . . . . ?
O11 Tb1 O21 C2 111.6(3) . . . . ?
O31 Tb1 O21 C2 -105.1(3) . . . . ?
O42 Tb1 O21 C2 146.3(3) . . . . ?
O22 Tb1 O21 C2 2.1(3) . . . . ?
C1 Tb1 O21 C2 91.3(3) . . . . ?
C3 Tb1 O21 C2 -89.3(3) . . . . ?
O21 Tb1 O22 C2 -2.1(3) . . . . ?
O12 Tb1 O22 C2 -105.5(3) . . . . ?
O32 Tb1 O22 C2 89.4(3) . . . . ?
O41 Tb1 O22 C2 20.5(3) . . . . ?
O201 Tb1 O22 C2 174.0(3) . . . . ?
O11 Tb1 O22 C2 -126.6(3) . . . . ?
O31 Tb1 O22 C2 113.3(3) . . . . ?
O42 Tb1 O22 C2 -40.9(3) . . . . ?
C1 Tb1 O22 C2 -112.7(3) . . . . ?
C3 Tb1 O22 C2 99.4(3) . . . . ?
O21 Tb1 O31 C3 35.4(4) . . . . ?
O12 Tb1 O31 C3 -144.5(3) . . . . ?
O32 Tb1 O31 C3 -2.0(3) . . . . ?
O41 Tb1 O31 C3 93.5(3) . . . . ?
O201 Tb1 O31 C3 -94.2(3) . . . . ?
O11 Tb1 O31 C3 -168.8(3) . . . . ?
O42 Tb1 O31 C3 123.2(3) . . . . ?
O22 Tb1 O31 C3 -31.4(4) . . . . ?
C1 Tb1 O31 C3 -161.0(3) . . . . ?
C2 Tb1 O31 C3 1.3(4) . . . . ?
O21 Tb1 O32 C3 -149.3(3) . . . . ?
O12 Tb1 O32 C3 126.3(3) . . . . ?
O41 Tb1 O32 C3 -69.9(3) . . . . ?
O201 Tb1 O32 C3 77.4(3) . . . . ?
O11 Tb1 O32 C3 22.7(4) . . . . ?
O31 Tb1 O32 C3 2.0(3) . . . . ?
O42 Tb1 O32 C3 -89.6(3) . . . . ?
O22 Tb1 O32 C3 157.2(3) . . . . ?
C1 Tb1 O32 C3 64.5(5) . . . . ?
C2 Tb1 O32 C3 -175.5(4) . . . . ?
O21 Tb1 O41 C4 -77.9(3) . . . . ?
O12 Tb1 O41 C4 8.6(4) . . . . ?
O32 Tb1 O41 C4 -161.8(3) . . . . ?
O201 Tb1 O41 C4 132.2(3) . . . . ?
O11 Tb1 O41 C4 58.6(3) . . . . ?
O31 Tb1 O41 C4 144.9(3) . . . . ?
O42 Tb1 O41 C4 -0.3(3) . . . . ?
O22 Tb1 O41 C4 -96.0(3) . . . . ?
C1 Tb1 O41 C4 34.6(3) . . . . ?
C3 Tb1 O41 C4 172.7(4) . . . . ?
C2 Tb1 O41 C4 -86.8(3) . . . . ?
O21 Tb1 O42 C4 88.8(3) . . . . ?
O12 Tb1 O42 C4 -172.1(3) . . . . ?
O32 Tb1 O42 C4 25.4(4) . . . . ?
O41 Tb1 O42 C4 0.3(3) . . . . ?
O201 Tb1 O42 C4 -132.3(3) . . . . ?
O11 Tb1 O42 C4 -115.5(3) . . . . ?
O31 Tb1 O42 C4 -36.3(3) . . . . ?
O22 Tb1 O42 C4 120.2(3) . . . . ?
C1 Tb1 O42 C4 -144.7(3) . . . . ?
C3 Tb1 O42 C4 -8.2(4) . . . . ?
C2 Tb1 O42 C4 103.1(3) . . . . ?
O21 Tb1 O201 C201 34.9(11) . . . . ?
O12 Tb1 O201 C201 -49.9(11) . . . . ?
O32 Tb1 O201 C201 107.9(11) . . . . ?
O41 Tb1 O201 C201 174.3(11) . . . . ?
O11 Tb1 O201 C201 -105.0(11) . . . . ?
O31 Tb1 O201 C201 161.8(11) . . . . ?
O42 Tb1 O201 C201 -88.7(11) . . . . ?
O22 Tb1 O201 C201 30.7(11) . . . . ?
C1 Tb1 O201 C201 -76.9(11) . . . . ?
C3 Tb1 O201 C201 134.2(11) . . . . ?
C2 Tb1 O201 C201 33.5(11) . . . . ?
O21 Tb1 O201 C205 55.0(12) . . . . ?
O12 Tb1 O201 C205 -29.8(11) . . . . ?
O32 Tb1 O201 C205 128.0(12) . . . . ?
O41 Tb1 O201 C205 -165.6(11) . . . . ?
O11 Tb1 O201 C205 -84.9(12) . . . . ?
O31 Tb1 O201 C205 -178.1(12) . . . . ?
O42 Tb1 O201 C205 -68.6(12) . . . . ?
O22 Tb1 O201 C205 50.8(12) . . . . ?
C1 Tb1 O201 C205 -56.8(12) . . . . ?
C3 Tb1 O201 C205 154.3(12) . . . . ?
C2 Tb1 O201 C205 53.6(12) . . . . ?
O21 Tb1 O201 C204 -165.4(5) . . . . ?
O12 Tb1 O201 C204 109.8(5) . . . . ?
O32 Tb1 O201 C204 -92.4(5) . . . . ?
O41 Tb1 O201 C204 -26.0(6) . . . . ?
O11 Tb1 O201 C204 54.7(5) . . . . ?
O31 Tb1 O201 C204 -38.5(5) . . . . ?
O42 Tb1 O201 C204 71.0(6) . . . . ?
O22 Tb1 O201 C204 -169.6(5) . . . . ?
C1 Tb1 O201 C204 82.8(5) . . . . ?
C3 Tb1 O201 C204 -66.1(5) . . . . ?
C2 Tb1 O201 C204 -166.8(5) . . . . ?
O21 Tb1 O201 C208 -86.6(14) . . . . ?
O12 Tb1 O201 C208 -171.4(14) . . . . ?
O32 Tb1 O201 C208 -13.6(13) . . . . ?
O41 Tb1 O201 C208 52.8(14) . . . . ?
O11 Tb1 O201 C208 133.4(14) . . . . ?
O31 Tb1 O201 C208 40.2(13) . . . . ?
O42 Tb1 O201 C208 149.8(13) . . . . ?
O22 Tb1 O201 C208 -90.9(13) . . . . ?
C1 Tb1 O201 C208 161.5(14) . . . . ?
C3 Tb1 O201 C208 12.7(13) . . . . ?
C2 Tb1 O201 C208 -88.1(14) . . . . ?
Tb1 O12 C1 O11 7.9(5) . . . . ?
Tb1 O12 C1 C11 -173.5(4) . . . . ?
Tb1 O11 C1 O12 -7.6(5) . . . . ?
Tb1 O11 C1 C11 173.7(4) . . . . ?
O21 Tb1 C1 O12 -39.3(3) . . . . ?
O32 Tb1 C1 O12 103.3(4) . . . . ?
O41 Tb1 C1 O12 -126.4(3) . . . . ?
O201 Tb1 C1 O12 90.1(3) . . . . ?
O11 Tb1 C1 O12 172.0(5) . . . . ?
O31 Tb1 C1 O12 154.8(3) . . . . ?
O42 Tb1 C1 O12 -97.3(3) . . . . ?
O22 Tb1 C1 O12 16.0(3) . . . . ?
C3 Tb1 C1 O12 141.6(3) . . . . ?
C2 Tb1 C1 O12 -10.6(3) . . . . ?
O21 Tb1 C1 O11 148.7(3) . . . . ?
O12 Tb1 C1 O11 -172.0(5) . . . . ?
O32 Tb1 C1 O11 -68.7(5) . . . . ?
O41 Tb1 C1 O11 61.6(3) . . . . ?
O201 Tb1 C1 O11 -81.9(3) . . . . ?
O31 Tb1 C1 O11 -17.2(3) . . . . ?
O42 Tb1 C1 O11 90.7(3) . . . . ?
O22 Tb1 C1 O11 -156.0(3) . . . . ?
C3 Tb1 C1 O11 -30.4(4) . . . . ?
C2 Tb1 C1 O11 177.4(3) . . . . ?
Tb1 O21 C2 O22 -3.7(5) . . . . ?
Tb1 O21 C2 C21 176.9(4) . . . . ?
Tb1 O22 C2 O21 3.5(5) . . . . ?
Tb1 O22 C2 C21 -177.0(4) . . . . ?
O12 Tb1 C2 O21 -105.2(3) . . . . ?
O32 Tb1 C2 O21 99.6(3) . . . . ?
O41 Tb1 C2 O21 20.0(3) . . . . ?
O201 Tb1 C2 O21 177.6(3) . . . . ?
O11 Tb1 C2 O21 -98.7(4) . . . . ?
O31 Tb1 C2 O21 96.9(3) . . . . ?
O42 Tb1 C2 O21 -32.3(3) . . . . ?
O22 Tb1 C2 O21 -176.3(5) . . . . ?
C1 Tb1 C2 O21 -100.5(3) . . . . ?
C3 Tb1 C2 O21 97.5(3) . . . . ?
O21 Tb1 C2 O22 176.3(5) . . . . ?
O12 Tb1 C2 O22 71.1(3) . . . . ?
O32 Tb1 C2 O22 -84.1(3) . . . . ?
O41 Tb1 C2 O22 -163.7(3) . . . . ?
O201 Tb1 C2 O22 -6.1(3) . . . . ?
O11 Tb1 C2 O22 77.6(3) . . . . ?
O31 Tb1 C2 O22 -86.8(3) . . . . ?
O42 Tb1 C2 O22 144.0(3) . . . . ?
C1 Tb1 C2 O22 75.8(3) . . . . ?
C3 Tb1 C2 O22 -86.2(3) . . . . ?
Tb1 O32 C3 O31 -3.5(6) . . . . ?
Tb1 O32 C3 C31 175.1(4) . . . . ?
Tb1 O31 C3 O32 3.4(5) . . . . ?
Tb1 O31 C3 C31 -175.2(4) . . . . ?
O21 Tb1 C3 O32 31.6(3) . . . . ?
O12 Tb1 C3 O32 -107.4(4) . . . . ?
O41 Tb1 C3 O32 105.2(3) . . . . ?
O201 Tb1 C3 O32 -97.8(3) . . . . ?
O11 Tb1 C3 O32 -164.1(3) . . . . ?
O31 Tb1 C3 O32 -176.5(6) . . . . ?
O42 Tb1 C3 O32 112.1(3) . . . . ?
O22 Tb1 C3 O32 -22.5(3) . . . . ?
C1 Tb1 C3 O32 -149.2(3) . . . . ?
C2 Tb1 C3 O32 4.5(4) . . . . ?
O21 Tb1 C3 O31 -151.9(3) . . . . ?
O12 Tb1 C3 O31 69.0(5) . . . . ?
O32 Tb1 C3 O31 176.5(6) . . . . ?
O41 Tb1 C3 O31 -78.3(3) . . . . ?
O201 Tb1 C3 O31 78.7(3) . . . . ?
O11 Tb1 C3 O31 12.4(4) . . . . ?
O42 Tb1 C3 O31 -71.4(4) . . . . ?
O22 Tb1 C3 O31 154.0(3) . . . . ?
C1 Tb1 C3 O31 27.3(5) . . . . ?
C2 Tb1 C3 O31 -179.0(3) . . . . ?
Tb1 O41 C4 O42 0.5(5) . . . . ?
Tb1 O41 C4 C41 -178.3(4) . . . . ?
Tb1 O42 C4 O41 -0.4(5) . . . . ?
Tb1 O42 C4 C41 178.2(4) . . . . ?
O21 Tb1 C4 O41 95.9(3) . . . . ?
O12 Tb1 C4 O41 -172.8(3) . . . . ?
O32 Tb1 C4 O41 19.1(3) . . . . ?
O201 Tb1 C4 O41 -90.2(4) . . . . ?
O11 Tb1 C4 O41 -121.5(3) . . . . ?
O31 Tb1 C4 O41 -33.1(3) . . . . ?
O42 Tb1 C4 O41 179.5(5) . . . . ?
O22 Tb1 C4 O41 104.6(3) . . . . ?
C1 Tb1 C4 O41 -148.1(3) . . . . ?
C3 Tb1 C4 O41 -7.1(3) . . . . ?
C2 Tb1 C4 O41 98.9(3) . . . . ?
O21 Tb1 C4 O42 -83.6(3) . . . . ?
O12 Tb1 C4 O42 7.6(3) . . . . ?
O32 Tb1 C4 O42 -160.5(3) . . . . ?
O41 Tb1 C4 O42 -179.5(5) . . . . ?
O201 Tb1 C4 O42 90.3(4) . . . . ?
O11 Tb1 C4 O42 59.0(3) . . . . ?
O31 Tb1 C4 O42 147.4(3) . . . . ?
O22 Tb1 C4 O42 -75.0(3) . . . . ?
C1 Tb1 C4 O42 32.4(3) . . . . ?
C3 Tb1 C4 O42 173.3(3) . . . . ?
C2 Tb1 C4 O42 -80.6(3) . . . . ?
O12 C1 C11 C12 164.0(5) . . . . ?
O11 C1 C11 C12 -17.4(8) . . . . ?
O12 C1 C11 C16 -14.5(8) . . . . ?
O11 C1 C11 C16 164.1(5) . . . . ?
C17 N1 C12 C13 20.7(9) . . . . ?
C17 N1 C12 C11 -154.5(5) . . . . ?
C16 C11 C12 C13 -3.9(8) . . . . ?
C1 C11 C12 C13 177.7(5) . . . . ?
C16 C11 C12 N1 171.3(5) . . . . ?
C1 C11 C12 N1 -7.2(8) . . . . ?
N1 C12 C13 C14 -173.1(5) . . . . ?
C11 C12 C13 C14 2.1(9) . . . . ?
C12 C13 C14 C15 0.8(10) . . . . ?
C13 C14 C15 C16 -1.8(11) . . . . ?
C14 C15 C16 N5 179.5(6) . . . . ?
C14 C15 C16 C11 -0.1(9) . . . . ?
C51 N5 C16 C15 8.5(9) . . . . ?
C51 N5 C16 C11 -171.9(5) . . . . ?
C12 C11 C16 C15 2.9(8) . . . . ?
C1 C11 C16 C15 -178.6(5) . . . . ?
C12 C11 C16 N5 -176.7(5) . . . . ?
C1 C11 C16 N5 1.8(7) . . . . ?
C12 N1 C17 O1 -7.6(10) . . . . ?
C12 N1 C17 C18 164.6(5) . . . . ?
O1 C17 C18 C101 -177.5(8) . . . . ?
N1 C17 C18 C101 10.0(9) . . . . ?
O1 C17 C18 C102 -33.5(8) . . . . ?
N1 C17 C18 C102 153.9(5) . . . . ?
O1 C17 C18 C125 -128.8(13) . . . . ?
N1 C17 C18 C125 58.7(13) . . . . ?
O1 C17 C18 C103 77.2(8) . . . . ?
N1 C17 C18 C103 -95.3(6) . . . . ?
O21 C2 C21 C22 -172.7(5) . . . . ?
O22 C2 C21 C22 7.8(7) . . . . ?
O21 C2 C21 C26 3.7(7) . . . . ?
O22 C2 C21 C26 -175.7(5) . . . . ?
C61 N6 C22 C23 -11.0(10) . . . . ?
C61 N6 C22 C21 167.6(5) . . . . ?
C26 C21 C22 N6 -177.2(5) . . . . ?
C2 C21 C22 N6 -0.6(8) . . . . ?
C26 C21 C22 C23 1.4(9) . . . . ?
C2 C21 C22 C23 178.0(6) . . . . ?
N6 C22 C23 C24 179.5(7) . . . . ?
C21 C22 C23 C24 0.9(11) . . . . ?
C22 C23 C24 C25 -0.2(14) . . . . ?
C23 C24 C25 C26 -2.8(14) . . . . ?
C24 C25 C26 N2 -178.2(7) . . . . ?
C24 C25 C26 C21 5.1(11) . . . . ?
C27 N2 C26 C25 12.6(10) . . . . ?
C27 N2 C26 C21 -170.6(5) . . . . ?
C22 C21 C26 C25 -4.5(9) . . . . ?
C2 C21 C26 C25 179.0(6) . . . . ?
C22 C21 C26 N2 178.8(5) . . . . ?
C2 C21 C26 N2 2.3(8) . . . . ?
C26 N2 C27 O2 -2.5(10) . . . . ?
C26 N2 C27 C28 177.2(5) . . . . ?
O2 C27 C28 C105 115.1(6) . . . . ?
N2 C27 C28 C105 -64.6(6) . . . . ?
O2 C27 C28 C106 -3.8(8) . . . . ?
N2 C27 C28 C106 176.4(5) . . . . ?
O2 C27 C28 C104 -124.1(6) . . . . ?
N2 C27 C28 C104 56.2(6) . . . . ?
O32 C3 C31 C32 -6.0(8) . . . . ?
O31 C3 C31 C32 172.6(5) . . . . ?
O32 C3 C31 C36 174.8(5) . . . . ?
O31 C3 C31 C36 -6.6(8) . . . . ?
C71 N7 C32 C33 13.5(9) . . . . ?
C71 N7 C32 C31 -167.0(6) . . . . ?
C36 C31 C32 C33 1.0(8) . . . . ?
C3 C31 C32 C33 -178.2(5) . . . . ?
C36 C31 C32 N7 -178.6(5) . . . . ?
C3 C31 C32 N7 2.2(8) . . . . ?
N7 C32 C33 C34 178.2(5) . . . . ?
C31 C32 C33 C34 -1.4(8) . . . . ?
C32 C33 C34 C35 1.3(9) . . . . ?
C33 C34 C35 C36 -0.7(9) . . . . ?
C34 C35 C36 N3 177.7(5) . . . . ?
C34 C35 C36 C31 0.3(8) . . . . ?
C37 N3 C36 C35 2.9(9) . . . . ?
C37 N3 C36 C31 -179.6(5) . . . . ?
C32 C31 C36 C35 -0.5(8) . . . . ?
C3 C31 C36 C35 178.7(5) . . . . ?
C32 C31 C36 N3 -177.9(5) . . . . ?
C3 C31 C36 N3 1.3(8) . . . . ?
C36 N3 C37 O3 9.7(10) . . . . ?
C36 N3 C37 C38 -168.6(5) . . . . ?
O3 C37 C38 C108 3.0(9) . . . . ?
N3 C37 C38 C108 -178.7(5) . . . . ?
O3 C37 C38 C109 123.0(6) . . . . ?
N3 C37 C38 C109 -58.6(7) . . . . ?
O3 C37 C38 C107 -117.1(6) . . . . ?
N3 C37 C38 C107 61.2(7) . . . . ?
O41 C4 C41 C42 0.8(8) . . . . ?
O42 C4 C41 C42 -177.8(5) . . . . ?
O41 C4 C41 C46 178.2(5) . . . . ?
O42 C4 C41 C46 -0.4(8) . . . . ?
C46 C41 C42 C43 -1.7(8) . . . . ?
C4 C41 C42 C43 175.7(5) . . . . ?
C46 C41 C42 N4 176.4(5) . . . . ?
C4 C41 C42 N4 -6.1(7) . . . . ?
C47 N4 C42 C43 14.7(8) . . . . ?
C47 N4 C42 C41 -163.5(5) . . . . ?
C41 C42 C43 C44 1.5(8) . . . . ?
N4 C42 C43 C44 -176.6(5) . . . . ?
C42 C43 C44 C45 0.7(9) . . . . ?
C43 C44 C45 C46 -2.5(10) . . . . ?
C81 N8 C46 C41 166.4(5) . . . . ?
C81 N8 C46 C45 -11.5(9) . . . . ?
C42 C41 C46 N8 -178.0(5) . . . . ?
C4 C41 C46 N8 4.5(8) . . . . ?
C42 C41 C46 C45 -0.1(8) . . . . ?
C4 C41 C46 C45 -177.6(5) . . . . ?
C44 C45 C46 N8 -179.9(5) . . . . ?
C44 C45 C46 C41 2.2(9) . . . . ?
C42 N4 C47 O4 -4.9(10) . . . . ?
C42 N4 C47 C48 173.7(5) . . . . ?
O4 C47 C48 C112 121.1(7) . . . . ?
N4 C47 C48 C112 -57.5(8) . . . . ?
O4 C47 C48 C111 0.0(10) . . . . ?
N4 C47 C48 C111 -178.6(6) . . . . ?
O4 C47 C48 C110 -118.8(7) . . . . ?
N4 C47 C48 C110 62.5(7) . . . . ?
C16 N5 C51 O5 8.1(10) . . . . ?
C16 N5 C51 C52 -171.7(5) . . . . ?
O5 C51 C52 C126 136.5(12) . . . . ?
N5 C51 C52 C126 -43.7(12) . . . . ?
O5 C51 C52 C128 -102.8(11) . . . . ?
N5 C51 C52 C128 77.0(10) . . . . ?
O5 C51 C52 C115 -54.6(14) . . . . ?
N5 C51 C52 C115 125.2(13) . . . . ?
O5 C51 C52 C113 63.2(13) . . . . ?
N5 C51 C52 C113 -117.0(12) . . . . ?
O5 C51 C52 C114 -174.8(11) . . . . ?
N5 C51 C52 C114 5.0(12) . . . . ?
O5 C51 C52 C127 14.8(11) . . . . ?
N5 C51 C52 C127 -165.4(10) . . . . ?
C22 N6 C61 O6 3.2(10) . . . . ?
C22 N6 C61 C62 -177.7(5) . . . . ?
O6 C61 C62 C118 115.4(7) . . . . ?
N6 C61 C62 C118 -63.7(7) . . . . ?
O6 C61 C62 C116 -121.1(7) . . . . ?
N6 C61 C62 C116 59.8(7) . . . . ?
O6 C61 C62 C117 -2.4(9) . . . . ?
N6 C61 C62 C117 178.5(5) . . . . ?
C32 N7 C71 O7 1.3(11) . . . . ?
C32 N7 C71 C72 -178.5(5) . . . . ?
O7 C71 C72 C119 -8.0(10) . . . . ?
N7 C71 C72 C119 171.9(6) . . . . ?
O7 C71 C72 C121 110.7(7) . . . . ?
N7 C71 C72 C121 -69.4(7) . . . . ?
O7 C71 C72 C120 -130.6(7) . . . . ?
N7 C71 C72 C120 49.2(8) . . . . ?
C46 N8 C81 O8 -1.9(10) . . . . ?
C46 N8 C81 C82 178.5(6) . . . . ?
O8 C81 C82 C124 -123.2(7) . . . . ?
N8 C81 C82 C124 56.5(8) . . . . ?
O8 C81 C82 C123 -0.5(9) . . . . ?
N8 C81 C82 C123 179.1(6) . . . . ?
O8 C81 C82 C122 116.8(7) . . . . ?
N8 C81 C82 C122 -63.5(7) . . . . ?
C205 O201 C201 C202 34(3) . . . . ?
C204 O201 C201 C202 -46.2(15) . . . . ?
C208 O201 C201 C202 -106.9(15) . . . . ?
Tb1 O201 C201 C202 115.4(10) . . . . ?
O201 C201 C202 C203 49.3(16) . . . . ?
C201 C202 C203 C204 -34.5(17) . . . . ?
C201 O201 C204 C203 24.8(14) . . . . ?
C205 O201 C204 C203 8.2(13) . . . . ?
C208 O201 C204 C203 100.3(12) . . . . ?
Tb1 O201 C204 C203 -139.0(8) . . . . ?
C202 C203 C204 O201 8.7(14) . . . . ?
C201 O201 C205 C206 -85(3) . . . . ?
C204 O201 C205 C206 19.0(18) . . . . ?
C208 O201 C205 C206 -45.9(18) . . . . ?
Tb1 O201 C205 C206 163.7(11) . . . . ?
O201 C205 C206 C207 48(2) . . . . ?
C205 C206 C207 C208 -26(3) . . . . ?
C206 C207 C208 O201 1(3) . . . . ?
C201 O201 C208 C207 39(2) . . . . ?
C205 O201 C208 C207 29(2) . . . . ?
C204 O201 C208 C207 -73(2) . . . . ?
Tb1 O201 C208 C207 178.2(14) . . . . ?
C304 O301 C301 C302 24.4(13) . . . . ?
O301 C301 C302 C303 -46.9(13) . . . . ?
C301 C302 C303 C304 50.2(13) . . . . ?
C301 O301 C304 C303 6.2(14) . . . . ?
C302 C303 C304 O301 -35.2(14) . . . . ?
C404 O401 C401 C402 -47.3(17) . . . . ?
O401 C401 C402 C403 53.2(16) . . . . ?
C401 C402 C403 C404 -42.7(19) . . . . ?
C402 C403 C404 O401 14(2) . . . . ?
C401 O401 C404 C403 21.0(19) . . . . ?
C504 O501 C501 C502 -51(2) . . . . ?
O501 C501 C502 C503 -2(2) . . . . ?
C501 C502 C503 C504 45.8(17) . . . . ?
C501 O501 C504 C503 73.6(12) . . . . ?
C502 C503 C504 O501 -69.8(12) . . . . ?
C601 O601 C601 C602 -58.1(16) 3_556 . . . ?
O601 C601 C602 C603 54(2) . . . . ?
C601 C602 C603 C601 -15(4) . . . 3_556 ?
